data_4344568
loop_
_publ_author_name
'Tsitovich, Pavel B.'
'Cox, Jordan M.'
'Benedict, Jason B.'
'Morrow, Janet R.'

_publ_section_title
;
 Six-coordinate Iron(II) and Cobalt(II) paraSHIFT Agents for Measuring
 Temperature by Magnetic Resonance Spectroscopy.
;
_journal_issue 2
_journal_name_full 'Inorganic chemistry'
_journal_page_first 700
_journal_page_last 716
_journal_paper_doi 10.1021/acs.inorgchem.5b02144
_journal_volume 55
_journal_year 2016
_chemical_absolute_configuration ad
_chemical_formula_moiety '2(C27 H36 Fe N6), C4 F12 Na O12 S4, C F3 O3 S, 0.5(H2 O)'
_chemical_formula_sum 'C59 H73 F15 Fe2 N12 Na O15.5 S5'
_chemical_formula_weight 1778.28
_chemical_name_systematic
;
 ? 
;
_space_group_crystal_system monoclinic
_space_group_IT_number 4
_space_group_name_Hall 'P 2yb'
_space_group_name_H-M_alt 'P 1 21 1'
_symmetry_space_group_name_Hall 'P 2yb'
_symmetry_space_group_name_H-M 'P 1 21 1'
_atom_sites_solution_hydrogens geom
_atom_sites_solution_primary iterative
_atom_sites_solution_secondary difmap
_audit_creation_date 2015-05-19
_audit_creation_method
;
Olex2 1.2
(compiled 2015.01.26 svn.r3150 for OlexSys, GUI svn.r4998)
;
_cell_angle_alpha 90.00
_cell_angle_beta 96.079(4)
_cell_angle_gamma 90.00
_cell_formula_units_Z 4
_cell_length_a 14.0975(17)
_cell_length_b 13.7505(16)
_cell_length_c 37.868(4)
_cell_measurement_temperature 90
_cell_volume 7299.3(14)
_computing_molecular_graphics 'Olex2 (Dolomanov et al., 2009)'
_computing_publication_material 'Olex2 (Dolomanov et al., 2009)'
_computing_structure_refinement 'XL (Sheldrick, 2008)'
_computing_structure_solution 'olex2.solve (Bourhis et al., 2015)'
_diffrn_ambient_temperature 90
_diffrn_detector 'Bruker APEX2 area detector'
_diffrn_detector_area_resol_mean 7.9
_diffrn_detector_type 'CCD area detector'
_diffrn_measured_fraction_theta_full 1.000
_diffrn_measured_fraction_theta_max 0.998
_diffrn_measurement_device 'three-circle diffractometer'
_diffrn_measurement_device_type 'Bruker APEX2 microfocus rotating anode'
_diffrn_measurement_method '\w and \f scans'
_diffrn_radiation_monochromator 'mirror optics'
_diffrn_radiation_probe x-ray
_diffrn_radiation_type MoK\a
_diffrn_radiation_wavelength 0.71073
_diffrn_reflns_av_R_equivalents 0.0510
_diffrn_reflns_av_unetI/netI 0.0515
_diffrn_reflns_limit_h_max 19
_diffrn_reflns_limit_h_min -19
_diffrn_reflns_limit_k_max 19
_diffrn_reflns_limit_k_min -19
_diffrn_reflns_limit_l_max 52
_diffrn_reflns_limit_l_min -52
_diffrn_reflns_number 160296
_diffrn_reflns_theta_full 26.00
_diffrn_reflns_theta_max 29.61
_diffrn_reflns_theta_min 1.58
_diffrn_source 'microfocus rotating anode'
_diffrn_source_type 'Incoatec I\ms'
_exptl_absorpt_coefficient_mu 0.657
_exptl_absorpt_correction_T_max 0.7459
_exptl_absorpt_correction_T_min 0.6926
_exptl_absorpt_correction_type multi-scan
_exptl_absorpt_process_details
;
SADABS-2008/1 (Bruker,2008) was used for absorption correction.
wR2(int) was 0.1033 before and 0.0564 after correction.
The Ratio of minimum to maximum transmission is 0.9285.
The \l/2 correction factor is 0.0015.
;
_exptl_crystal_colour yellow
_exptl_crystal_colour_primary yellow
_exptl_crystal_density_diffrn 1.618
_exptl_crystal_density_method 'not measured'
_exptl_crystal_description block
_exptl_crystal_F_000 3652
_exptl_crystal_size_max 0.22
_exptl_crystal_size_mid 0.2
_exptl_crystal_size_min 0.2
_refine_diff_density_max 1.569
_refine_diff_density_min -1.009
_refine_diff_density_rms 0.091
_refine_ls_abs_structure_details 'Flack H D (1983), Acta Cryst. A39, 876-881'
_refine_ls_abs_structure_Flack 0.449(8)
_refine_ls_extinction_method none
_refine_ls_goodness_of_fit_ref 1.036
_refine_ls_hydrogen_treatment constr
_refine_ls_matrix_type full
_refine_ls_number_parameters 1987
_refine_ls_number_reflns 40994
_refine_ls_number_restraints 1
_refine_ls_restrained_S_all 1.036
_refine_ls_R_factor_all 0.0662
_refine_ls_R_factor_gt 0.0537
_refine_ls_shift/su_max 0.001
_refine_ls_shift/su_mean 0.000
_refine_ls_structure_factor_coef Fsqd
_refine_ls_weighting_details 'calc w=1/[\s^2^(Fo^2^)+(0.0763P)^2^+7.1197P] where P=(Fo^2^+2Fc^2^)/3'
_refine_ls_weighting_scheme calc
_refine_ls_wR_factor_gt 0.1358
_refine_ls_wR_factor_ref 0.1446
_reflns_number_gt 34715
_reflns_number_total 40994
_reflns_threshold_expression >2sigma(I)
_cod_data_source_file ic5b02144_si_004.cif
_cod_data_source_block jmc_121404_0m
_cod_depositor_comments
;

2020-10-03
Z value and formula fixed to values more according to usual
chemical conventions.                 miguel
;
_cod_original_formula_weight 889.14
_cod_original_formula_moiety 'C27 H36 Fe N6, 0.5(C4 F12 Na O12 S4), 0.5(C F3 O3 S), 0.25(H2 O)'
_cod_original_formula_units_Z 8
_cod_original_cell_volume 7299.3(15)
_cod_original_formula_sum 'C29.50 H36.50 F7.50 Fe N6 Na0.50 O7.75 S2.50'
_cod_database_code 4344568
_olex2_refinement_description
;
1. Fixed Uiso
 At 1.2 times of:
  All C(H) groups, All C(H,H) groups
 At 1.5 times of:
  All C(H,H,H) groups, All O(H,H) groups
2.a Free rotating group:
 O31(H31a,H31b)
2.b Secondary CH2 refined with riding coordinates:
 C1(H1a,H1b), C8(H8a,H8b), C9(H9a,H9b), C10(H10a,H10b), C17(H17a,H17b),
 C18(H18a,H18b), C19(H19a,H19b), C26(H26a,H26b), C27(H27a,H27b), C55(H55a,H55b),
  C62(H62a,H62b), C63(H63a,H63b), C64(H64a,H64b), C71(H71a,H71b), C72(H72a,
 H72b), C73(H73a,H73b), C80(H80a,H80b), C81(H81a,H81b), C28(H28a,H28b),
 C35(H35a,H35b), C36(H36a,H36b), C37(H37a,H37b), C44(H44a,H44b), C45(H45a,H45b),
  C46(H46a,H46b), C53(H53a,H53b), C54(H54a,H54b), C82(H82a,H82b), C89(H89a,
 H89b), C90(H90a,H90b), C91(H91a,H91b), C98(H98a,H98b), C99(H99a,H99b),
 C100(H10c,H10d), C107(H10h,H10i), C108(H10j,H10k)
2.c Aromatic/amide H refined with riding coordinates:
 C3(H3), C4(H4), C5(H5), C12(H12), C13(H13), C14(H14), C21(H21), C22(H22),
 C23(H23), C57(H57), C58(H58), C59(H59), C66(H66), C67(H67), C68(H68), C75(H75),
  C76(H76), C77(H77), C30(H30), C31(H31), C32(H32), C39(H39), C40(H40),
 C41(H41), C48(H48), C49(H49), C50(H50), C84(H84), C85(H85), C86(H86), C93(H93),
  C94(H94), C95(H95), C102(H102), C103(H103), C104(H104)
2.d Idealised Me refined as rotating group:
 C7(H7a,H7b,H7c), C16(H16a,H16b,H16c), C25(H25a,H25b,H25c), C61(H61a,H61b,
 H61c), C70(H70a,H70b,H70c), C79(H79a,H79b,H79c), C34(H34a,H34b,H34c), C43(H43a,
 H43b,H43c), C52(H52a,H52b,H52c), C88(H88a,H88b,H88c), C97(H97a,H97b,H97c),
 C106(H10e,H10f,H10g)
;
_olex2_submission_special_instructions 'No special instructions were received'

loop_
_space_group_symop_id
_space_group_symop_operation_xyz
1 'x, y, z'
2 '-x, y+1/2, -z'

loop_
_atom_site_label
_atom_site_type_symbol
_atom_site_fract_x
_atom_site_fract_y
_atom_site_fract_z
_atom_site_U_iso_or_equiv
_atom_site_adp_type
_atom_site_occupancy
_atom_site_calc_flag
_atom_site_refinement_flags_posn
Fe1 Fe 0.26270(3) 0.48240(3) 0.267408(12) 0.01380(9) Uani 1 d .
N1 N 0.1595(2) 0.5517(2) 0.30021(7) 0.0179(6) Uani 1 d .
N2 N 0.1251(2) 0.4260(2) 0.24178(8) 0.0182(6) Uani 1 d .
N3 N 0.24981(19) 0.6309(2) 0.24466(8) 0.0167(5) Uani 1 d .
N4 N 0.36235(19) 0.4776(2) 0.22503(7) 0.0146(5) Uani 1 d .
N5 N 0.3604(2) 0.5631(2) 0.30633(7) 0.0173(5) Uani 1 d .
N6 N 0.3160(2) 0.3665(2) 0.30569(8) 0.0191(6) Uani 1 d .
C1 C 0.0772(2) 0.4861(3) 0.29809(9) 0.0210(7) Uani 1 d .
H1A H 0.0222 0.5202 0.3066 0.025 Uiso 1 calc R
H1B H 0.0925 0.4291 0.3136 0.025 Uiso 1 calc R
C2 C 0.0511(2) 0.4521(3) 0.26030(9) 0.0186(6) Uani 1 d .
C3 C -0.0421(3) 0.4460(3) 0.24607(10) 0.0239(7) Uani 1 d .
H3 H -0.0919 0.4673 0.2593 0.029 Uiso 1 calc R
C4 C -0.0632(3) 0.4079(3) 0.21174(11) 0.0281(8) Uani 1 d .
H4 H -0.1271 0.4049 0.2010 0.034 Uiso 1 calc R
C5 C 0.0110(3) 0.3752(3) 0.19417(10) 0.0252(8) Uani 1 d .
H5 H -0.0017 0.3459 0.1714 0.030 Uiso 1 calc R
C6 C 0.1052(3) 0.3849(3) 0.20958(9) 0.0195(6) Uani 1 d .
C7 C 0.1853(3) 0.3493(3) 0.19001(10) 0.0225(7) Uani 1 d .
H7A H 0.2076 0.4023 0.1757 0.034 Uiso 1 calc GR
H7B H 0.1629 0.2952 0.1744 0.034 Uiso 1 calc GR
H7C H 0.2379 0.3270 0.2071 0.034 Uiso 1 calc GR
C8 C 0.1295(3) 0.6508(3) 0.28659(9) 0.0208(7) Uani 1 d .
H8A H 0.1633 0.7011 0.3018 0.025 Uiso 1 calc R
H8B H 0.0602 0.6591 0.2877 0.025 Uiso 1 calc R
C9 C 0.1521(2) 0.6641(3) 0.24839(10) 0.0206(7) Uani 1 d .
H9A H 0.1061 0.6264 0.2322 0.025 Uiso 1 calc R
H9B H 0.1457 0.7336 0.2417 0.025 Uiso 1 calc R
C10 C 0.2648(2) 0.6186(3) 0.20689(8) 0.0180(6) Uani 1 d .
H10A H 0.2741 0.6831 0.1962 0.022 Uiso 1 calc R
H10B H 0.2075 0.5884 0.1940 0.022 Uiso 1 calc R
C11 C 0.3501(2) 0.5559(2) 0.20308(9) 0.0163(6) Uani 1 d .
C12 C 0.4099(2) 0.5768(3) 0.17761(9) 0.0184(6) Uani 1 d .
H12 H 0.3981 0.6314 0.1624 0.022 Uiso 1 calc R
C13 C 0.4880(3) 0.5166(3) 0.17446(9) 0.0228(7) Uani 1 d .
H13 H 0.5320 0.5305 0.1578 0.027 Uiso 1 calc R
C14 C 0.4996(2) 0.4360(3) 0.19633(9) 0.0196(7) Uani 1 d .
H14 H 0.5520 0.3935 0.1946 0.024 Uiso 1 calc R
C15 C 0.4361(2) 0.4168(2) 0.22058(9) 0.0160(6) Uani 1 d .
C16 C 0.4447(3) 0.3254(3) 0.24253(9) 0.0207(7) Uani 1 d .
H16A H 0.4778 0.3400 0.2660 0.031 Uiso 1 calc GR
H16B H 0.4810 0.2767 0.2307 0.031 Uiso 1 calc GR
H16C H 0.3809 0.3000 0.2452 0.031 Uiso 1 calc GR
C17 C 0.3225(3) 0.6977(3) 0.26346(10) 0.0219(7) Uani 1 d .
H17A H 0.2904 0.7423 0.2789 0.026 Uiso 1 calc R
H17B H 0.3516 0.7376 0.2457 0.026 Uiso 1 calc R
C18 C 0.4007(2) 0.6421(3) 0.28589(9) 0.0193(7) Uani 1 d .
H18A H 0.4455 0.6140 0.2702 0.023 Uiso 1 calc R
H18B H 0.4370 0.6876 0.3025 0.023 Uiso 1 calc R
C19 C 0.4348(2) 0.4936(3) 0.31973(9) 0.0219(7) Uani 1 d .
H19A H 0.4697 0.5195 0.3418 0.026 Uiso 1 calc R
H19B H 0.4810 0.4861 0.3020 0.026 Uiso 1 calc R
C20 C 0.3936(3) 0.3958(3) 0.32719(9) 0.0211(7) Uani 1 d .
C21 C 0.4408(3) 0.3374(3) 0.35310(10) 0.0298(8) Uani 1 d .
H21 H 0.4947 0.3611 0.3677 0.036 Uiso 1 calc R
C22 C 0.4078(3) 0.2433(4) 0.35730(12) 0.0363(10) Uani 1 d .
H22 H 0.4385 0.2014 0.3749 0.044 Uiso 1 calc R
C23 C 0.3295(3) 0.2123(3) 0.33540(12) 0.0345(9) Uani 1 d .
H23 H 0.3066 0.1479 0.3376 0.041 Uiso 1 calc R
C24 C 0.2839(3) 0.2741(3) 0.31012(10) 0.0230(7) Uani 1 d .
C25 C 0.1988(3) 0.2399(3) 0.28613(11) 0.0269(8) Uani 1 d .
H25A H 0.1447 0.2833 0.2885 0.040 Uiso 1 calc GR
H25B H 0.1821 0.1737 0.2928 0.040 Uiso 1 calc GR
H25C H 0.2139 0.2403 0.2615 0.040 Uiso 1 calc GR
C26 C 0.3080(3) 0.6028(3) 0.33533(9) 0.0224(7) Uani 1 d .
H26A H 0.2997 0.6738 0.3319 0.027 Uiso 1 calc R
H26B H 0.3467 0.5923 0.3584 0.027 Uiso 1 calc R
C27 C 0.2100(2) 0.5558(3) 0.33663(9) 0.0212(7) Uani 1 d .
H27A H 0.2177 0.4893 0.3465 0.025 Uiso 1 calc R
H27B H 0.1721 0.5943 0.3522 0.025 Uiso 1 calc R
Fe3 Fe 0.27173(3) 0.38999(3) 0.773167(12) 0.01528(9) Uani 1 d .
N13 N 0.3543(2) 0.3348(2) 0.82165(8) 0.0235(6) Uani 1 d .
N14 N 0.3061(2) 0.5250(2) 0.80864(8) 0.0217(6) Uani 1 d .
N15 N 0.3027(2) 0.2375(2) 0.75766(8) 0.0205(6) Uani 1 d .
N16 N 0.3743(2) 0.4032(2) 0.73103(7) 0.0163(5) Uani 1 d .
N17 N 0.1632(2) 0.3041(2) 0.79893(8) 0.0215(6) Uani 1 d .
N18 N 0.1339(2) 0.4389(2) 0.74459(8) 0.0187(6) Uani 1 d .
C55 C 0.4281(3) 0.4085(3) 0.83169(10) 0.0245(7) Uani 1 d .
H55A H 0.4775 0.4058 0.8150 0.029 Uiso 1 calc R
H55B H 0.4591 0.3944 0.8558 0.029 Uiso 1 calc R
C56 C 0.3850(3) 0.5081(3) 0.83097(10) 0.0254(8) Uani 1 d .
C57 C 0.4294(3) 0.5797(4) 0.85256(12) 0.0370(10) Uani 1 d .
H57 H 0.4854 0.5654 0.8679 0.044 Uiso 1 calc R
C58 C 0.3910(4) 0.6717(4) 0.85149(15) 0.0506(14) Uani 1 d .
H58 H 0.4208 0.7222 0.8657 0.061 Uiso 1 calc R
C59 C 0.3079(4) 0.6899(3) 0.82930(13) 0.0395(11) Uani 1 d .
H59 H 0.2795 0.7526 0.8286 0.047 Uiso 1 calc R
C60 C 0.2668(3) 0.6158(3) 0.80819(10) 0.0264(8) Uani 1 d .
C61 C 0.1785(3) 0.6360(3) 0.78451(12) 0.0296(9) Uani 1 d .
H61A H 0.1911 0.6282 0.7597 0.044 Uiso 1 calc GR
H61B H 0.1575 0.7028 0.7884 0.044 Uiso 1 calc GR
H61C H 0.1284 0.5905 0.7898 0.044 Uiso 1 calc GR
C62 C 0.3981(3) 0.2390(3) 0.81653(10) 0.0264(8) Uani 1 d .
H62A H 0.3620 0.1881 0.8279 0.032 Uiso 1 calc R
H62B H 0.4644 0.2388 0.8281 0.032 Uiso 1 calc R
C63 C 0.3985(3) 0.2161(3) 0.77739(10) 0.0252(8) Uani 1 d .
H63A H 0.4479 0.2556 0.7674 0.030 Uiso 1 calc R
H63B H 0.4143 0.1466 0.7745 0.030 Uiso 1 calc R
C64 C 0.3069(3) 0.2409(3) 0.71892(9) 0.0217(7) Uani 1 d .
H64A H 0.2418 0.2488 0.7067 0.026 Uiso 1 calc R
H64B H 0.3335 0.1791 0.7108 0.026 Uiso 1 calc R
C65 C 0.3685(2) 0.3246(2) 0.70948(9) 0.0158(6) Uani 1 d .
C66 C 0.4174(3) 0.3175(3) 0.67969(9) 0.0196(7) Uani 1 d .
H66 H 0.4096 0.2621 0.6647 0.024 Uiso 1 calc R
C67 C 0.4772(3) 0.3916(3) 0.67219(9) 0.0227(7) Uani 1 d .
H67 H 0.5120 0.3883 0.6521 0.027 Uiso 1 calc R
C68 C 0.4858(2) 0.4717(3) 0.69469(9) 0.0202(7) Uani 1 d .
H68 H 0.5278 0.5232 0.6903 0.024 Uiso 1 calc R
C69 C 0.4331(2) 0.4764(3) 0.72359(9) 0.0172(6) Uani 1 d .
C70 C 0.4400(3) 0.5643(3) 0.74714(10) 0.0226(7) Uani 1 d .
H70A H 0.3758 0.5854 0.7514 0.034 Uiso 1 calc GR
H70B H 0.4720 0.6169 0.7356 0.034 Uiso 1 calc GR
H70C H 0.4766 0.5482 0.7698 0.034 Uiso 1 calc GR
C71 C 0.2304(3) 0.1663(3) 0.76694(11) 0.0256(8) Uani 1 d .
H71A H 0.2561 0.1285 0.7881 0.031 Uiso 1 calc R
H71B H 0.2155 0.1203 0.7470 0.031 Uiso 1 calc R
C72 C 0.1400(3) 0.2191(3) 0.77467(11) 0.0255(8) Uani 1 d .
H72A H 0.1055 0.2423 0.7521 0.031 Uiso 1 calc R
H72B H 0.0978 0.1735 0.7858 0.031 Uiso 1 calc R
C73 C 0.0804(3) 0.3692(3) 0.79839(10) 0.0261(8) Uani 1 d .
H73A H 0.0938 0.4209 0.8164 0.031 Uiso 1 calc R
H73B H 0.0243 0.3319 0.8045 0.031 Uiso 1 calc R
C74 C 0.0585(3) 0.4148(3) 0.76223(10) 0.0227(7) Uani 1 d .
C75 C -0.0356(3) 0.4320(3) 0.74877(11) 0.0278(8) Uani 1 d .
H75 H -0.0863 0.4132 0.7619 0.033 Uiso 1 calc R
C76 C -0.0547(3) 0.4766(3) 0.71612(12) 0.0314(8) Uani 1 d .
H76 H -0.1186 0.4881 0.7063 0.038 Uiso 1 calc R
C77 C 0.0217(3) 0.5045(3) 0.69793(11) 0.0282(8) Uani 1 d .
H77 H 0.0106 0.5366 0.6757 0.034 Uiso 1 calc R
C78 C 0.1150(3) 0.4849(3) 0.71269(10) 0.0219(7) Uani 1 d .
C79 C 0.1968(3) 0.5146(3) 0.69305(10) 0.0246(7) Uani 1 d .
H79A H 0.2438 0.5500 0.7091 0.037 Uiso 1 calc GR
H79B H 0.1736 0.5568 0.6731 0.037 Uiso 1 calc GR
H79C H 0.2266 0.4566 0.6840 0.037 Uiso 1 calc GR
C80 C 0.1973(3) 0.2734(3) 0.83537(10) 0.0273(8) Uani 1 d .
H80A H 0.2119 0.2029 0.8356 0.033 Uiso 1 calc R
H80B H 0.1467 0.2847 0.8511 0.033 Uiso 1 calc R
C81 C 0.2850(3) 0.3293(3) 0.84882(10) 0.0278(8) Uani 1 d .
H81A H 0.2666 0.3959 0.8553 0.033 Uiso 1 calc R
H81B H 0.3159 0.2974 0.8705 0.033 Uiso 1 calc R
Fe2 Fe 0.21233(3) 0.28583(3) 0.013661(12) 0.01447(9) Uani 1 d .
N7 N 0.3441(2) 0.2423(2) -0.01039(8) 0.0193(6) Uani 1 d .
N8 N 0.2619(2) 0.4270(2) -0.00698(7) 0.0168(5) Uani 1 d .
N9 N 0.1517(2) 0.2311(2) -0.03873(8) 0.0220(6) Uani 1 d .
N10 N 0.0559(2) 0.3069(2) 0.01595(8) 0.0192(6) Uani 1 d .
N11 N 0.2170(2) 0.1258(2) 0.02314(8) 0.0209(6) Uani 1 d .
N12 N 0.2732(2) 0.2762(2) 0.06976(7) 0.0184(6) Uani 1 d .
C28 C 0.4058(3) 0.3298(3) -0.00602(10) 0.0222(7) Uani 1 d .
H28A H 0.4609 0.3220 -0.0200 0.027 Uiso 1 calc R
H28B H 0.4306 0.3375 0.0193 0.027 Uiso 1 calc R
C29 C 0.3495(3) 0.4184(3) -0.01848(9) 0.0209(7) Uani 1 d .
C30 C 0.3866(3) 0.4876(3) -0.03965(11) 0.0298(8) Uani 1 d .
H30 H 0.4478 0.4789 -0.0476 0.036 Uiso 1 calc R
C31 C 0.3334(4) 0.5690(3) -0.04903(13) 0.0383(11) Uani 1 d .
H31 H 0.3569 0.6171 -0.0639 0.046 Uiso 1 calc R
C32 C 0.2464(3) 0.5803(3) -0.03676(11) 0.0286(8) Uani 1 d .
H32 H 0.2095 0.6369 -0.0428 0.034 Uiso 1 calc R
C33 C 0.2117(3) 0.5086(2) -0.01531(9) 0.0187(6) Uani 1 d .
C34 C 0.1181(3) 0.5234(3) -0.00036(10) 0.0238(7) Uani 1 d .
H34A H 0.0667 0.4939 -0.0163 0.036 Uiso 1 calc GR
H34B H 0.1059 0.5932 0.0019 0.036 Uiso 1 calc GR
H34C H 0.1206 0.4928 0.0231 0.036 Uiso 1 calc GR
C35 C 0.3209(3) 0.2161(3) -0.04875(10) 0.0259(8) Uani 1 d .
H35A H 0.3233 0.1445 -0.0513 0.031 Uiso 1 calc R
H35B H 0.3698 0.2444 -0.0626 0.031 Uiso 1 calc R
C36 C 0.2242(3) 0.2518(3) -0.06369(9) 0.0241(7) Uani 1 d .
H36A H 0.2269 0.3227 -0.0680 0.029 Uiso 1 calc R
H36B H 0.2053 0.2194 -0.0867 0.029 Uiso 1 calc R
C37 C 0.0644(3) 0.2898(3) -0.04762(9) 0.0252(7) Uani 1 d .
H37A H 0.0252 0.2598 -0.0680 0.030 Uiso 1 calc R
H37B H 0.0824 0.3560 -0.0547 0.030 Uiso 1 calc R
C38 C 0.0067(3) 0.2963(3) -0.01645(10) 0.0227(7) Uani 1 d .
C39 C -0.0914(3) 0.2995(3) -0.02202(11) 0.0278(8) Uani 1 d .
H39 H -0.1236 0.2906 -0.0451 0.033 Uiso 1 calc R
C40 C -0.1422(3) 0.3161(3) 0.00678(13) 0.0332(9) Uani 1 d .
H40 H -0.2099 0.3185 0.0037 0.040 Uiso 1 calc R
C41 C -0.0935(3) 0.3290(3) 0.03987(12) 0.0291(8) Uani 1 d .
H41 H -0.1272 0.3419 0.0598 0.035 Uiso 1 calc R
C42 C 0.0066(3) 0.3228(3) 0.04394(10) 0.0223(7) Uani 1 d .
C43 C 0.0596(3) 0.3373(3) 0.08007(11) 0.0316(9) Uani 1 d .
H43A H 0.0932 0.2773 0.0877 0.047 Uiso 1 calc GR
H43B H 0.0143 0.3540 0.0970 0.047 Uiso 1 calc GR
H43C H 0.1058 0.3902 0.0791 0.047 Uiso 1 calc GR
C44 C 0.1297(3) 0.1249(3) -0.03712(10) 0.0283(8) Uani 1 d .
H44A H 0.1770 0.0880 -0.0493 0.034 Uiso 1 calc R
H44B H 0.0659 0.1126 -0.0499 0.034 Uiso 1 calc R
C45 C 0.1313(3) 0.0885(3) 0.00081(10) 0.0260(8) Uani 1 d .
H45A H 0.0729 0.1103 0.0109 0.031 Uiso 1 calc R
H45B H 0.1321 0.0165 0.0009 0.031 Uiso 1 calc R
C46 C 0.2067(3) 0.1132(3) 0.06114(10) 0.0241(7) Uani 1 d .
H46A H 0.2259 0.0464 0.0685 0.029 Uiso 1 calc R
H46B H 0.1390 0.1220 0.0651 0.029 Uiso 1 calc R
C47 C 0.2667(3) 0.1848(3) 0.08338(9) 0.0213(7) Uani 1 d .
C48 C 0.3056(3) 0.1597(3) 0.11706(10) 0.0287(8) Uani 1 d .
H48 H 0.3020 0.0950 0.1256 0.034 Uiso 1 calc R
C49 C 0.3505(3) 0.2327(4) 0.13819(11) 0.0363(10) Uani 1 d .
H49 H 0.3785 0.2181 0.1615 0.044 Uiso 1 calc R
C50 C 0.3544(3) 0.3252(4) 0.12541(11) 0.0370(10) Uani 1 d .
H50 H 0.3835 0.3752 0.1401 0.044 Uiso 1 calc R
C51 C 0.3157(3) 0.3468(3) 0.09069(9) 0.0218(7) Uani 1 d .
C52 C 0.3212(3) 0.4475(3) 0.07687(10) 0.0277(8) Uani 1 d .
H52A H 0.3666 0.4496 0.0590 0.042 Uiso 1 calc GR
H52B H 0.3426 0.4916 0.0964 0.042 Uiso 1 calc GR
H52C H 0.2581 0.4678 0.0660 0.042 Uiso 1 calc GR
C53 C 0.3071(3) 0.0821(3) 0.01324(11) 0.0263(8) Uani 1 d .
H53A H 0.2943 0.0486 -0.0099 0.032 Uiso 1 calc R
H53B H 0.3302 0.0329 0.0312 0.032 Uiso 1 calc R
C54 C 0.3842(3) 0.1586(3) 0.01070(11) 0.0250(7) Uani 1 d .
H54A H 0.4091 0.1806 0.0348 0.030 Uiso 1 calc R
H54B H 0.4378 0.1301 -0.0007 0.030 Uiso 1 calc R
Fe4 Fe 0.23443(4) 0.61412(3) 0.505614(12) 0.01729(10) Uani 1 d .
N19 N 0.2379(2) 0.7747(2) 0.51039(7) 0.0209(6) Uani 1 d .
N20 N 0.2804(2) 0.6349(2) 0.56291(7) 0.0187(6) Uani 1 d .
N21 N 0.1885(2) 0.6590(2) 0.44971(8) 0.0218(6) Uani 1 d .
N22 N 0.0778(2) 0.5976(2) 0.50183(8) 0.0194(6) Uani 1 d .
N23 N 0.3726(2) 0.6473(2) 0.48509(8) 0.0220(6) Uani 1 d .
N24 N 0.2817(2) 0.4662(2) 0.49158(7) 0.0193(6) Uani 1 d .
C82 C 0.2166(3) 0.7963(2) 0.54703(9) 0.0213(7) Uani 1 d .
H82A H 0.1472 0.7896 0.5485 0.026 Uiso 1 calc R
H82B H 0.2349 0.8642 0.5531 0.026 Uiso 1 calc R
C83 C 0.2700(3) 0.7280(3) 0.57324(9) 0.0207(7) Uani 1 d .
C84 C 0.2995(3) 0.7613(3) 0.60720(9) 0.0233(7) Uani 1 d .
H84 H 0.2927 0.8278 0.6133 0.028 Uiso 1 calc R
C85 C 0.3391(3) 0.6950(3) 0.63201(9) 0.0265(8) Uani 1 d .
H85 H 0.3606 0.7152 0.6555 0.032 Uiso 1 calc R
C86 C 0.3469(3) 0.5993(3) 0.62205(9) 0.0252(8) Uani 1 d .
H86 H 0.3716 0.5525 0.6391 0.030 Uiso 1 calc R
C87 C 0.3189(3) 0.5706(3) 0.58741(9) 0.0194(6) Uani 1 d .
C88 C 0.3285(3) 0.4661(3) 0.57697(10) 0.0232(7) Uani 1 d .
H88A H 0.2721 0.4465 0.5612 0.035 Uiso 1 calc GR
H88B H 0.3342 0.4253 0.5983 0.035 Uiso 1 calc GR
H88C H 0.3856 0.4583 0.5645 0.035 Uiso 1 calc GR
C89 C 0.1613(3) 0.8106(2) 0.48414(9) 0.0249(8) Uani 1 d .
H89A H 0.1651 0.8823 0.4825 0.030 Uiso 1 calc R
H89B H 0.0985 0.7934 0.4918 0.030 Uiso 1 calc R
C90 C 0.1708(3) 0.7658(3) 0.44783(10) 0.0285(8) Uani 1 d .
H90A H 0.1116 0.7783 0.4320 0.034 Uiso 1 calc R
H90B H 0.2241 0.7977 0.4373 0.034 Uiso 1 calc R
C91 C 0.1018(3) 0.6028(3) 0.43903(9) 0.0266(8) Uani 1 d .
H91A H 0.1195 0.5353 0.4334 0.032 Uiso 1 calc R
H91B H 0.0679 0.6317 0.4173 0.032 Uiso 1 calc R
C92 C 0.0365(3) 0.6013(2) 0.46785(9) 0.0216(7) Uani 1 d .
C93 C -0.0608(3) 0.5981(3) 0.45914(10) 0.0267(8) Uani 1 d .
H93 H -0.0873 0.6012 0.4350 0.032 Uiso 1 calc R
C94 C -0.1197(3) 0.5902(3) 0.48643(12) 0.0348(9) Uani 1 d .
H94 H -0.1872 0.5886 0.4814 0.042 Uiso 1 calc R
C95 C -0.0771(3) 0.5848(3) 0.52107(11) 0.0267(8) Uani 1 d .
H95 H -0.1155 0.5787 0.5401 0.032 Uiso 1 calc R
C96 C 0.0211(3) 0.5882(2) 0.52810(9) 0.0212(7) Uani 1 d .
C97 C 0.0649(3) 0.5775(3) 0.56566(9) 0.0230(7) Uani 1 d .
H97A H 0.1159 0.5288 0.5667 0.035 Uiso 1 calc GR
H97B H 0.0161 0.5567 0.5806 0.035 Uiso 1 calc GR
H97C H 0.0915 0.6401 0.5742 0.035 Uiso 1 calc GR
C98 C 0.2664(3) 0.6320(3) 0.42827(10) 0.0277(8) Uani 1 d .
H98A H 0.2540 0.6613 0.4043 0.033 Uiso 1 calc R
H98B H 0.2677 0.5605 0.4254 0.033 Uiso 1 calc R
C99 C 0.3631(3) 0.6668(3) 0.44577(10) 0.0278(8) Uani 1 d .
H99A H 0.4147 0.6328 0.4349 0.033 Uiso 1 calc R
H99B H 0.3697 0.7374 0.4416 0.033 Uiso 1 calc R
C100 C 0.4295(3) 0.5583(3) 0.49336(10) 0.0252(7) Uani 1 d .
H10C H 0.4476 0.5538 0.5193 0.030 Uiso 1 calc R
H10D H 0.4886 0.5607 0.4814 0.030 Uiso 1 calc R
C101 C 0.3709(3) 0.4707(3) 0.48068(9) 0.0216(7) Uani 1 d .
C102 C 0.4067(3) 0.3986(3) 0.46016(10) 0.0271(8) Uani 1 d .
H102 H 0.4687 0.4042 0.4526 0.032 Uiso 1 calc R
C103 C 0.3502(3) 0.3185(3) 0.45091(11) 0.0309(9) Uani 1 d .
H103 H 0.3722 0.2689 0.4364 0.037 Uiso 1 calc R
C104 C 0.2606(3) 0.3114(3) 0.46318(11) 0.0278(8) Uani 1 d .
H104 H 0.2216 0.2561 0.4575 0.033 Uiso 1 calc R
C105 C 0.2289(3) 0.3856(3) 0.48371(9) 0.0199(6) Uani 1 d .
C106 C 0.1351(3) 0.3755(3) 0.49837(10) 0.0221(7) Uani 1 d .
H10E H 0.1357 0.4139 0.5202 0.033 Uiso 1 calc GR
H10F H 0.1239 0.3069 0.5037 0.033 Uiso 1 calc GR
H10G H 0.0840 0.3990 0.4809 0.033 Uiso 1 calc GR
C107 C 0.4097(3) 0.7325(3) 0.50578(10) 0.0266(8) Uani 1 d .
H10H H 0.4673 0.7576 0.4960 0.032 Uiso 1 calc R
H10I H 0.4279 0.7133 0.5308 0.032 Uiso 1 calc R
C108 C 0.3335(3) 0.8123(3) 0.50430(10) 0.0277(8) Uani 1 d .
H10J H 0.3532 0.8621 0.5225 0.033 Uiso 1 calc R
H10K H 0.3293 0.8443 0.4808 0.033 Uiso 1 calc R
S1 S 0.68543(6) 0.43109(6) 0.79776(2) 0.02128(17) Uani 1 d .
S2 S 0.62172(7) 0.32084(7) 0.91159(3) 0.02506(18) Uani 1 d .
S3 S 0.87672(7) 0.10822(7) 0.88408(2) 0.02687(19) Uani 1 d .
S4 S 1.01093(8) 0.49890(9) 0.88853(3) 0.0338(2) Uani 1 d .
Na1 Na 0.79545(10) 0.36065(10) 0.86809(4) 0.0199(3) Uani 1 d .
F1 F 0.65782(19) 0.60757(19) 0.77236(9) 0.0475(7) Uani 1 d .
F2 F 0.80492(18) 0.57162(19) 0.78614(8) 0.0411(6) Uani 1 d .
F3 F 0.7307(2) 0.5111(2) 0.73911(7) 0.0461(7) Uani 1 d .
F4 F 0.62815(19) 0.2540(2) 0.97652(7) 0.0435(7) Uani 1 d .
F5 F 0.71079(17) 0.17080(18) 0.94250(7) 0.0355(6) Uani 1 d .
F6 F 0.55713(19) 0.1591(2) 0.93668(10) 0.0520(8) Uani 1 d .
F7 F 1.0532(2) 0.1611(3) 0.87809(7) 0.0562(9) Uani 1 d .
F8 F 1.0281(2) 0.0090(3) 0.87094(8) 0.0528(8) Uani 1 d .
F9 F 0.9767(2) 0.1100(2) 0.82927(6) 0.0431(7) Uani 1 d .
F10 F 0.9151(2) 0.6498(2) 0.86281(8) 0.0484(7) Uani 1 d .
F11 F 0.9916(2) 0.5742(3) 0.82486(8) 0.0570(9) Uani 1 d .
F12 F 1.0658(3) 0.6641(3) 0.86242(13) 0.0795(13) Uani 1 d .
O1 O 0.7666(2) 0.3662(2) 0.79837(8) 0.0268(6) Uani 1 d .
O2 O 0.59989(19) 0.3979(2) 0.77693(7) 0.0254(5) Uani 1 d .
O3 O 0.6726(2) 0.4715(2) 0.83186(8) 0.0319(6) Uani 1 d .
O4 O 0.7083(2) 0.3751(2) 0.92135(8) 0.0352(7) Uani 1 d .
O5 O 0.6208(2) 0.2745(2) 0.87753(8) 0.0320(6) Uani 1 d .
O6 O 0.5348(2) 0.3691(3) 0.91821(8) 0.0411(8) Uani 1 d .
O7 O 0.8210(2) 0.0308(3) 0.86713(7) 0.0378(8) Uani 1 d .
O8 O 0.9052(2) 0.0947(3) 0.92126(7) 0.0365(7) Uani 1 d .
O9 O 0.8477(3) 0.2041(3) 0.87367(11) 0.0548(10) Uani 1 d .
O10 O 1.1006(2) 0.4589(3) 0.88294(9) 0.0456(9) Uani 1 d .
O11 O 1.0113(3) 0.5483(5) 0.92276(10) 0.0790(17) Uani 1 d .
O12 O 0.9289(4) 0.4446(4) 0.87862(16) 0.0898(19) Uani 1 d .
C109 C 0.7218(3) 0.5356(3) 0.77236(12) 0.0299(8) Uani 1 d .
C110 C 0.6300(3) 0.2209(3) 0.94345(13) 0.0320(9) Uani 1 d .
C111 C 0.9887(3) 0.0982(4) 0.86434(10) 0.0348(10) Uani 1 d .
C112 C 0.9942(4) 0.6037(4) 0.85906(13) 0.0412(11) Uani 1 d .
S5 S 0.69361(6) 0.44604(6) 0.29573(2) 0.01714(15) Uani 1 d .
S6 S 0.95797(7) 0.73815(7) 0.35275(2) 0.02486(18) Uani 1 d .
S7 S 0.63758(6) 0.57781(6) 0.40320(2) 0.02091(17) Uani 1 d .
S8 S 1.00360(7) 0.35097(7) 0.39267(3) 0.0273(2) Uani 1 d .
Na2 Na 0.81390(10) 0.52119(10) 0.36373(3) 0.0196(3) Uani 1 d .
F13 F 0.74150(19) 0.3547(2) 0.23936(7) 0.0371(6) Uani 1 d .
F14 F 0.65728(18) 0.26908(17) 0.27234(8) 0.0387(6) Uani 1 d .
F15 F 0.80494(18) 0.29546(19) 0.28930(8) 0.0380(6) Uani 1 d .
F16 F 0.9258(3) 0.9163(2) 0.37275(8) 0.0577(9) Uani 1 d .
F17 F 0.8051(2) 0.8242(3) 0.37029(8) 0.0545(9) Uani 1 d .
F18 F 0.9172(2) 0.8093(2) 0.41349(6) 0.0397(6) Uani 1 d .
F19 F 0.72591(17) 0.73161(17) 0.43194(7) 0.0332(5) Uani 1 d .
F20 F 0.57370(19) 0.74744(19) 0.42138(9) 0.0448(7) Uani 1 d .
F21 F 0.6330(2) 0.6609(2) 0.46543(7) 0.0430(7) Uani 1 d .
F22 F 0.99183(19) 0.2883(2) 0.32666(6) 0.0376(6) Uani 1 d .
F23 F 0.91575(19) 0.2019(2) 0.36122(6) 0.0371(6) Uani 1 d .
F24 F 1.0678(2) 0.1931(2) 0.36404(9) 0.0519(8) Uani 1 d .
O13 O 0.78171(18) 0.50160(19) 0.29950(7) 0.0229(5) Uani 1 d .
O14 O 0.61845(18) 0.4871(2) 0.27179(6) 0.0220(5) Uani 1 d .
O15 O 0.6666(2) 0.4101(2) 0.32892(7) 0.0276(6) Uani 1 d .
O16 O 0.9260(2) 0.7634(2) 0.31662(7) 0.0282(6) Uani 1 d .
O17 O 1.0569(2) 0.7530(3) 0.36372(8) 0.0461(9) Uani 1 d .
O18 O 0.9223(3) 0.6479(2) 0.36504(9) 0.0449(9) Uani 1 d .
O19 O 0.6446(2) 0.6178(2) 0.36833(8) 0.0323(6) Uani 1 d .
O20 O 0.7210(2) 0.5224(2) 0.41677(8) 0.0314(6) Uani 1 d .
O21 O 0.5470(2) 0.5341(2) 0.40867(8) 0.0313(6) Uani 1 d .
O22 O 1.0879(3) 0.4040(3) 0.38525(9) 0.0452(9) Uani 1 d .
O23 O 1.0113(3) 0.3001(3) 0.42588(8) 0.0430(8) Uani 1 d .
O24 O 0.9155(3) 0.4034(3) 0.38362(11) 0.0507(9) Uani 1 d .
C113 C 0.7265(3) 0.3356(3) 0.27342(11) 0.0271(8) Uani 1 d .
C114 C 0.8991(3) 0.8265(3) 0.37887(10) 0.0315(9) Uani 1 d .
C115 C 0.6429(3) 0.6851(3) 0.43178(11) 0.0264(8) Uani 1 d .
C116 C 0.9952(3) 0.2551(3) 0.35929(10) 0.0267(8) Uani 1 d .
S9 S 0.60650(9) 0.49925(8) 0.58794(3) 0.0379(2) Uani 1 d .
F25 F 0.7463(2) 0.6235(2) 0.58834(8) 0.0438(6) Uani 1 d .
F26 F 0.7873(2) 0.4751(2) 0.58077(11) 0.0600(9) Uani 1 d .
F27 F 0.7070(2) 0.5536(3) 0.53774(8) 0.0551(8) Uani 1 d .
O25 O 0.6320(3) 0.4878(3) 0.62632(10) 0.0510(9) Uani 1 d .
O26 O 0.5445(2) 0.5793(3) 0.57858(9) 0.0401(7) Uani 1 d .
O27 O 0.5871(3) 0.4110(3) 0.56889(11) 0.0507(10) Uani 1 d .
O31 O 0.7643(4) 0.3391(4) 0.66006(15) 0.0795(16) Uani 1 d .
H31A H 0.8236 0.3488 0.6592 0.119 Uiso 1 d G
H31B H 0.7329 0.3650 0.6421 0.119 Uiso 1 d G
C117 C 0.7167(4) 0.5409(4) 0.57279(14) 0.0411(11) Uani 1 d .
S10 S 0.71050(9) 0.47200(10) 0.11441(3) 0.0431(3) Uani 1 d .
F28 F 0.5893(4) 0.4631(3) 0.05644(11) 0.0930(16) Uani 1 d .
F29 F 0.6400(3) 0.3266(3) 0.07561(12) 0.0831(13) Uani 1 d .
F30 F 0.5376(3) 0.3990(4) 0.10099(12) 0.0872(14) Uani 1 d .
O28 O 0.7859(3) 0.4747(4) 0.09198(15) 0.0786(15) Uani 1 d .
O29 O 0.6696(4) 0.5669(3) 0.11938(13) 0.0682(12) Uani 1 d .
O30 O 0.7134(5) 0.4140(3) 0.14503(12) 0.0861(18) Uani 1 d .
C118 C 0.6235(4) 0.4092(4) 0.0814(2) 0.067(2) Uani 1 d .

loop_
_atom_site_aniso_label
_atom_site_aniso_U_11
_atom_site_aniso_U_22
_atom_site_aniso_U_33
_atom_site_aniso_U_23
_atom_site_aniso_U_13
_atom_site_aniso_U_12
Fe1 0.0155(2) 0.0135(2) 0.01250(19) -0.00053(16) 0.00183(16) -0.00073(17)
N1 0.0188(14) 0.0202(14) 0.0148(13) -0.0043(10) 0.0023(10) -0.0008(11)
N2 0.0173(13) 0.0180(13) 0.0193(13) -0.0016(11) 0.0027(11) -0.0041(11)
N3 0.0148(13) 0.0145(13) 0.0207(13) -0.0004(10) 0.0017(10) 0.0014(10)
N4 0.0164(12) 0.0137(12) 0.0137(12) -0.0001(10) 0.0008(9) -0.0005(10)
N5 0.0177(13) 0.0199(14) 0.0142(12) 0.0011(10) 0.0009(10) -0.0017(11)
N6 0.0192(14) 0.0213(14) 0.0175(13) 0.0021(11) 0.0056(11) 0.0016(11)
C1 0.0189(15) 0.0285(18) 0.0168(15) -0.0028(14) 0.0071(12) -0.0040(14)
C2 0.0198(16) 0.0191(15) 0.0176(15) -0.0020(12) 0.0057(12) -0.0029(13)
C3 0.0196(16) 0.0241(17) 0.0286(18) -0.0036(15) 0.0058(14) -0.0034(14)
C4 0.0201(17) 0.034(2) 0.0289(19) -0.0038(16) -0.0014(14) -0.0065(15)
C5 0.0256(18) 0.031(2) 0.0187(16) -0.0034(14) 0.0001(13) -0.0083(15)
C6 0.0233(17) 0.0176(15) 0.0182(15) -0.0022(13) 0.0048(12) -0.0045(13)
C7 0.0244(17) 0.0229(17) 0.0206(16) -0.0080(14) 0.0043(13) -0.0029(14)
C8 0.0205(16) 0.0187(16) 0.0232(17) -0.0079(13) 0.0024(13) 0.0021(13)
C9 0.0197(16) 0.0168(15) 0.0254(17) 0.0007(13) 0.0019(13) 0.0041(13)
C10 0.0203(15) 0.0174(15) 0.0160(14) 0.0028(12) 0.0009(12) 0.0028(13)
C11 0.0170(15) 0.0163(15) 0.0148(14) -0.0001(11) -0.0019(12) -0.0032(12)
C12 0.0232(16) 0.0174(15) 0.0146(14) 0.0004(12) 0.0026(12) -0.0049(13)
C13 0.0258(18) 0.0270(18) 0.0164(15) -0.0032(13) 0.0053(13) -0.0087(14)
C14 0.0209(16) 0.0188(16) 0.0194(15) -0.0061(13) 0.0036(13) -0.0027(13)
C15 0.0155(14) 0.0158(14) 0.0160(14) -0.0025(11) -0.0013(11) -0.0010(11)
C16 0.0238(17) 0.0176(15) 0.0205(16) -0.0009(13) 0.0012(13) 0.0043(13)
C17 0.0207(16) 0.0175(16) 0.0269(18) -0.0011(13) 0.0000(13) -0.0037(13)
C18 0.0183(16) 0.0182(16) 0.0209(16) -0.0024(12) 0.0001(12) -0.0051(12)
C19 0.0196(16) 0.0282(18) 0.0175(15) 0.0011(14) -0.0005(12) -0.0025(14)
C20 0.0200(16) 0.0277(18) 0.0163(15) 0.0044(13) 0.0052(12) 0.0055(14)
C21 0.029(2) 0.040(2) 0.0206(17) 0.0090(16) 0.0020(15) 0.0039(17)
C22 0.037(2) 0.041(2) 0.031(2) 0.0174(19) 0.0011(17) 0.0058(19)
C23 0.040(2) 0.028(2) 0.037(2) 0.0152(17) 0.0117(18) 0.0038(18)
C24 0.0270(18) 0.0193(16) 0.0242(17) 0.0039(13) 0.0099(14) 0.0009(14)
C25 0.0299(19) 0.0187(17) 0.033(2) 0.0041(15) 0.0056(15) -0.0035(15)
C26 0.0267(17) 0.0233(17) 0.0168(15) -0.0077(13) 0.0005(13) -0.0018(14)
C27 0.0203(16) 0.0285(18) 0.0149(15) -0.0052(13) 0.0027(12) -0.0018(14)
Fe3 0.0172(2) 0.0130(2) 0.0162(2) -0.00119(17) 0.00443(17) -0.00001(17)
N13 0.0290(16) 0.0208(15) 0.0203(14) 0.0017(11) 0.0007(12) 0.0014(12)
N14 0.0235(15) 0.0208(14) 0.0222(14) -0.0038(12) 0.0096(12) -0.0037(12)
N15 0.0254(15) 0.0150(13) 0.0222(14) 0.0004(11) 0.0076(12) -0.0031(11)
N16 0.0145(12) 0.0177(13) 0.0167(12) 0.0005(10) 0.0020(10) 0.0017(10)
N17 0.0248(15) 0.0190(14) 0.0223(14) 0.0035(11) 0.0092(12) -0.0002(12)
N18 0.0185(14) 0.0157(13) 0.0227(14) 0.0005(11) 0.0057(11) -0.0001(11)
C55 0.0241(17) 0.0270(19) 0.0220(17) -0.0031(14) 0.0009(14) -0.0047(14)
C56 0.033(2) 0.0235(18) 0.0208(17) -0.0035(14) 0.0085(15) -0.0058(15)
C57 0.037(2) 0.040(2) 0.034(2) -0.0153(19) -0.0007(18) -0.0050(19)
C58 0.057(3) 0.037(3) 0.056(3) -0.031(2) -0.001(3) -0.006(2)
C59 0.050(3) 0.024(2) 0.047(3) -0.0157(19) 0.014(2) 0.0015(19)
C60 0.035(2) 0.0185(16) 0.0277(18) -0.0048(14) 0.0135(15) -0.0041(15)
C61 0.035(2) 0.0151(16) 0.041(2) -0.0017(15) 0.0152(18) 0.0038(15)
C62 0.033(2) 0.0243(18) 0.0218(17) 0.0035(14) 0.0012(15) 0.0042(16)
C63 0.0304(19) 0.0224(18) 0.0236(17) 0.0036(14) 0.0073(15) 0.0075(15)
C64 0.0259(18) 0.0186(16) 0.0218(16) -0.0019(13) 0.0081(13) -0.0022(14)
C65 0.0152(14) 0.0144(14) 0.0176(15) 0.0015(11) 0.0009(11) 0.0023(12)
C66 0.0227(17) 0.0198(16) 0.0162(15) -0.0004(12) 0.0021(12) 0.0043(13)
C67 0.0212(16) 0.0291(18) 0.0185(15) 0.0057(14) 0.0060(13) 0.0029(14)
C68 0.0204(16) 0.0223(16) 0.0180(15) 0.0068(13) 0.0028(12) -0.0024(13)
C69 0.0152(14) 0.0159(14) 0.0201(15) 0.0043(12) 0.0005(12) 0.0037(12)
C70 0.0242(17) 0.0156(16) 0.0279(18) -0.0025(13) 0.0021(14) -0.0035(13)
C71 0.031(2) 0.0176(16) 0.0296(19) 0.0015(14) 0.0085(15) -0.0029(14)
C72 0.0262(18) 0.0178(17) 0.034(2) -0.0017(14) 0.0091(15) -0.0052(14)
C73 0.0264(18) 0.0249(18) 0.0284(19) 0.0022(15) 0.0099(15) 0.0011(15)
C74 0.0203(16) 0.0163(16) 0.0327(19) -0.0024(14) 0.0090(14) 0.0004(13)
C75 0.0215(18) 0.0230(18) 0.040(2) -0.0028(16) 0.0079(16) 0.0020(15)
C76 0.0236(18) 0.030(2) 0.040(2) 0.0029(18) 0.0005(16) 0.0074(16)
C77 0.0244(18) 0.0268(19) 0.033(2) 0.0042(15) 0.0002(15) 0.0095(15)
C78 0.0223(16) 0.0146(15) 0.0293(18) 0.0004(14) 0.0050(14) 0.0018(13)
C79 0.0241(18) 0.0258(18) 0.0245(17) 0.0075(14) 0.0052(14) 0.0043(14)
C80 0.031(2) 0.029(2) 0.0227(17) 0.0055(15) 0.0069(15) -0.0012(16)
C81 0.037(2) 0.0288(19) 0.0184(17) 0.0041(14) 0.0092(15) 0.0000(16)
Fe2 0.0173(2) 0.0139(2) 0.0122(2) -0.00087(16) 0.00139(16) -0.00059(17)
N7 0.0225(14) 0.0146(13) 0.0214(14) -0.0004(11) 0.0060(11) 0.0016(11)
N8 0.0207(14) 0.0136(12) 0.0165(13) -0.0008(10) 0.0040(10) 0.0012(11)
N9 0.0241(15) 0.0256(15) 0.0161(13) -0.0051(11) 0.0010(11) -0.0037(12)
N10 0.0186(14) 0.0184(14) 0.0203(14) 0.0035(11) 0.0001(11) 0.0004(11)
N11 0.0232(14) 0.0169(14) 0.0225(14) -0.0007(11) 0.0012(11) -0.0007(11)
N12 0.0203(14) 0.0191(14) 0.0154(13) 0.0004(11) 0.0010(10) -0.0024(11)
C28 0.0203(16) 0.0179(16) 0.0290(18) 0.0006(14) 0.0062(14) -0.0011(13)
C29 0.0230(17) 0.0188(16) 0.0214(16) -0.0017(13) 0.0054(13) -0.0014(13)
C30 0.0266(18) 0.0237(18) 0.042(2) 0.0031(17) 0.0191(16) -0.0024(16)
C31 0.045(3) 0.0220(19) 0.052(3) 0.0130(19) 0.024(2) 0.0030(18)
C32 0.039(2) 0.0175(16) 0.031(2) 0.0072(15) 0.0105(17) 0.0067(16)
C33 0.0230(16) 0.0165(15) 0.0168(15) -0.0018(12) 0.0030(12) 0.0036(12)
C34 0.0256(18) 0.0194(16) 0.0277(18) 0.0026(14) 0.0079(14) 0.0064(14)
C35 0.037(2) 0.0235(18) 0.0189(16) -0.0043(13) 0.0129(15) 0.0035(15)
C36 0.0301(19) 0.0296(19) 0.0131(15) -0.0033(13) 0.0045(13) -0.0061(15)
C37 0.0267(18) 0.0306(19) 0.0164(15) 0.0003(14) -0.0065(13) -0.0012(16)
C38 0.0212(17) 0.0202(16) 0.0264(17) 0.0032(14) 0.0009(13) -0.0005(14)
C39 0.0216(18) 0.0236(18) 0.037(2) 0.0045(16) -0.0037(15) -0.0029(14)
C40 0.0209(18) 0.0232(19) 0.055(3) 0.0097(18) 0.0030(17) -0.0002(15)
C41 0.0251(19) 0.0217(18) 0.042(2) 0.0041(16) 0.0108(16) 0.0005(15)
C42 0.0224(17) 0.0182(16) 0.0274(18) 0.0046(13) 0.0074(14) 0.0009(13)
C43 0.034(2) 0.038(2) 0.0242(19) -0.0011(16) 0.0084(16) 0.0067(18)
C44 0.036(2) 0.0229(18) 0.0252(18) -0.0080(15) -0.0011(15) -0.0073(16)
C45 0.0311(19) 0.0178(16) 0.0290(19) -0.0036(14) 0.0028(15) -0.0107(14)
C46 0.0291(18) 0.0197(16) 0.0241(17) 0.0082(14) 0.0056(14) 0.0000(15)
C47 0.0225(17) 0.0223(17) 0.0193(16) 0.0055(13) 0.0025(13) 0.0019(13)
C48 0.031(2) 0.034(2) 0.0212(18) 0.0105(15) 0.0004(15) 0.0003(16)
C49 0.038(2) 0.053(3) 0.0169(17) 0.0078(18) -0.0030(16) -0.002(2)
C50 0.044(3) 0.047(3) 0.0184(18) -0.0013(17) -0.0051(17) -0.004(2)
C51 0.0240(17) 0.0240(17) 0.0165(15) -0.0032(13) -0.0013(13) -0.0023(14)
C52 0.035(2) 0.0236(18) 0.0238(18) -0.0079(14) -0.0007(15) -0.0037(16)
C53 0.0288(19) 0.0150(15) 0.036(2) 0.0031(15) 0.0108(16) 0.0044(14)
C54 0.0237(18) 0.0215(17) 0.0302(19) 0.0006(14) 0.0047(15) 0.0049(14)
Fe4 0.0253(2) 0.0138(2) 0.0124(2) -0.00085(17) 0.00028(17) -0.00083(19)
N19 0.0315(16) 0.0160(13) 0.0148(13) -0.0009(11) 0.0003(11) -0.0021(12)
N20 0.0225(14) 0.0185(14) 0.0148(13) -0.0005(10) 0.0000(11) -0.0023(11)
N21 0.0331(17) 0.0173(14) 0.0145(13) -0.0007(11) 0.0001(12) 0.0010(12)
N22 0.0253(15) 0.0135(13) 0.0182(13) -0.0019(10) -0.0033(11) -0.0003(11)
N23 0.0308(16) 0.0181(14) 0.0172(14) -0.0013(11) 0.0027(12) -0.0042(12)
N24 0.0244(15) 0.0190(14) 0.0142(12) -0.0003(10) 0.0002(11) -0.0005(11)
C82 0.0324(19) 0.0139(15) 0.0171(15) -0.0032(12) 0.0007(13) -0.0010(14)
C83 0.0273(18) 0.0191(16) 0.0160(15) -0.0034(12) 0.0031(13) -0.0035(13)
C84 0.0282(18) 0.0224(17) 0.0193(16) -0.0061(13) 0.0020(14) -0.0012(14)
C85 0.0302(19) 0.034(2) 0.0142(15) -0.0046(14) -0.0012(14) 0.0026(16)
C86 0.0302(19) 0.031(2) 0.0144(15) -0.0009(14) 0.0000(13) 0.0029(15)
C87 0.0219(16) 0.0173(15) 0.0193(15) 0.0008(12) 0.0029(13) 0.0016(13)
C88 0.0319(19) 0.0161(16) 0.0215(16) 0.0023(13) 0.0023(14) 0.0045(14)
C89 0.044(2) 0.0108(15) 0.0181(16) 0.0005(12) -0.0034(15) 0.0025(14)
C90 0.048(2) 0.0196(18) 0.0168(16) 0.0011(13) -0.0020(16) -0.0007(16)
C91 0.036(2) 0.0245(18) 0.0177(16) -0.0010(14) -0.0033(14) -0.0023(16)
C92 0.0327(19) 0.0123(15) 0.0183(15) -0.0021(12) -0.0045(13) 0.0016(13)
C93 0.034(2) 0.0238(18) 0.0201(17) -0.0004(14) -0.0070(14) 0.0025(15)
C94 0.030(2) 0.032(2) 0.040(2) -0.0005(18) -0.0073(18) 0.0029(17)
C95 0.0284(19) 0.0205(17) 0.0311(19) 0.0013(14) 0.0028(15) 0.0040(14)
C96 0.0318(19) 0.0110(14) 0.0199(16) 0.0004(12) -0.0017(14) 0.0012(13)
C97 0.0278(18) 0.0209(16) 0.0202(16) 0.0007(13) 0.0020(14) 0.0002(14)
C98 0.040(2) 0.0271(19) 0.0166(16) -0.0019(14) 0.0044(15) -0.0043(16)
C99 0.037(2) 0.0278(19) 0.0197(17) -0.0021(14) 0.0057(15) -0.0023(16)
C100 0.0269(19) 0.0230(18) 0.0256(18) -0.0034(14) 0.0028(14) -0.0034(15)
C101 0.0252(17) 0.0218(17) 0.0181(15) 0.0003(13) 0.0033(13) 0.0019(14)
C102 0.0288(19) 0.0277(19) 0.0260(18) -0.0021(15) 0.0091(15) 0.0023(16)
C103 0.033(2) 0.0269(19) 0.033(2) -0.0105(16) 0.0070(17) 0.0048(16)
C104 0.035(2) 0.0178(17) 0.031(2) -0.0072(14) 0.0029(16) -0.0023(15)
C105 0.0249(17) 0.0161(15) 0.0187(15) -0.0013(13) 0.0022(13) 0.0006(13)
C106 0.0248(17) 0.0183(16) 0.0232(17) -0.0017(13) 0.0028(13) -0.0039(13)
C107 0.032(2) 0.0233(18) 0.0248(18) -0.0045(14) 0.0058(15) -0.0079(15)
C108 0.040(2) 0.0197(17) 0.0236(18) -0.0035(14) 0.0053(16) -0.0108(16)
S1 0.0234(4) 0.0165(4) 0.0240(4) -0.0038(3) 0.0027(3) 0.0000(3)
S2 0.0258(4) 0.0221(4) 0.0268(4) -0.0042(3) 0.0002(3) 0.0031(3)
S3 0.0340(5) 0.0279(5) 0.0185(4) 0.0028(3) 0.0022(3) -0.0094(4)
S4 0.0280(5) 0.0460(6) 0.0268(5) 0.0130(4) -0.0002(4) 0.0004(4)
Na1 0.0265(7) 0.0185(6) 0.0151(6) 0.0029(5) 0.0044(5) 0.0037(5)
F1 0.0302(13) 0.0213(12) 0.091(2) 0.0135(14) 0.0063(14) 0.0068(10)
F2 0.0251(12) 0.0287(13) 0.0690(19) 0.0083(13) 0.0027(12) -0.0039(10)
F3 0.0459(16) 0.0559(18) 0.0379(15) 0.0156(13) 0.0111(12) -0.0021(14)
F4 0.0330(14) 0.0604(19) 0.0385(14) 0.0129(13) 0.0103(11) 0.0168(13)
F5 0.0250(12) 0.0277(12) 0.0546(16) 0.0078(11) 0.0080(11) 0.0083(10)
F6 0.0253(13) 0.0439(16) 0.085(2) 0.0162(16) -0.0019(14) -0.0142(12)
F7 0.0551(18) 0.085(2) 0.0285(13) -0.0103(14) 0.0054(12) -0.0503(18)
F8 0.0465(17) 0.071(2) 0.0430(16) 0.0049(15) 0.0136(13) 0.0071(16)
F9 0.0481(15) 0.0660(19) 0.0160(11) 0.0015(12) 0.0071(10) -0.0251(14)
F10 0.0573(18) 0.0443(16) 0.0457(16) -0.0004(13) 0.0157(14) 0.0266(14)
F11 0.067(2) 0.074(2) 0.0326(15) 0.0110(15) 0.0153(14) 0.0242(18)
F12 0.062(2) 0.059(2) 0.115(3) 0.035(2) -0.004(2) -0.0244(19)
O1 0.0288(14) 0.0201(13) 0.0308(14) -0.0011(10) -0.0003(11) 0.0052(11)
O2 0.0219(12) 0.0247(13) 0.0291(13) -0.0041(11) -0.0003(10) 0.0003(11)
O3 0.0396(16) 0.0286(15) 0.0286(14) -0.0117(12) 0.0085(12) -0.0061(13)
O4 0.0429(17) 0.0243(15) 0.0367(16) -0.0030(12) -0.0042(13) -0.0100(13)
O5 0.0346(15) 0.0302(15) 0.0303(14) -0.0088(12) -0.0014(12) 0.0019(12)
O6 0.0393(18) 0.050(2) 0.0340(16) 0.0019(14) 0.0041(13) 0.0245(15)
O7 0.0424(18) 0.0500(19) 0.0196(13) 0.0025(13) -0.0029(12) -0.0248(15)
O8 0.0409(17) 0.052(2) 0.0167(12) -0.0008(12) 0.0021(11) -0.0200(15)
O9 0.077(3) 0.0337(18) 0.057(2) 0.0111(17) 0.021(2) 0.0061(19)
O10 0.0417(19) 0.053(2) 0.0428(19) 0.0007(16) 0.0105(15) 0.0189(16)
O11 0.068(3) 0.144(5) 0.0251(18) 0.000(2) 0.0037(17) 0.053(3)
O12 0.065(3) 0.072(3) 0.124(5) 0.040(3) -0.029(3) -0.030(3)
C109 0.0243(19) 0.0251(19) 0.041(2) 0.0077(17) 0.0056(16) 0.0044(15)
C110 0.0183(17) 0.031(2) 0.047(2) 0.0066(18) 0.0039(16) 0.0000(15)
C111 0.040(2) 0.048(3) 0.0171(17) -0.0065(17) 0.0078(16) -0.020(2)
C112 0.046(3) 0.032(2) 0.046(3) 0.002(2) 0.012(2) 0.009(2)
S5 0.0191(4) 0.0154(4) 0.0171(4) 0.0019(3) 0.0025(3) -0.0002(3)
S6 0.0313(5) 0.0270(4) 0.0166(4) -0.0007(3) 0.0036(3) 0.0088(4)
S7 0.0230(4) 0.0154(4) 0.0239(4) 0.0015(3) 0.0005(3) -0.0003(3)
S8 0.0316(5) 0.0240(4) 0.0267(5) -0.0091(4) 0.0047(4) -0.0048(4)
Na2 0.0242(7) 0.0227(7) 0.0129(6) -0.0053(5) 0.0066(5) -0.0079(6)
F13 0.0384(14) 0.0419(15) 0.0329(13) -0.0143(11) 0.0129(11) 0.0006(11)
F14 0.0274(12) 0.0196(11) 0.0691(18) -0.0110(11) 0.0057(12) -0.0064(9)
F15 0.0272(12) 0.0273(12) 0.0572(17) -0.0075(12) -0.0058(11) 0.0116(10)
F16 0.118(3) 0.0219(13) 0.0343(15) -0.0042(11) 0.0110(16) 0.0026(15)
F17 0.0404(16) 0.086(2) 0.0401(16) 0.0060(15) 0.0171(13) 0.0259(16)
F18 0.0619(18) 0.0411(15) 0.0180(11) -0.0027(10) 0.0126(11) 0.0077(13)
F19 0.0266(12) 0.0230(11) 0.0505(15) -0.0030(10) 0.0059(11) -0.0097(9)
F20 0.0306(13) 0.0222(12) 0.081(2) -0.0091(13) 0.0028(13) 0.0035(10)
F21 0.0483(16) 0.0493(16) 0.0340(14) -0.0154(12) 0.0160(12) -0.0200(13)
F22 0.0453(15) 0.0462(15) 0.0225(11) -0.0037(11) 0.0094(10) -0.0186(13)
F23 0.0450(15) 0.0390(14) 0.0273(12) -0.0033(10) 0.0042(10) -0.0207(12)
F24 0.0466(17) 0.0464(17) 0.0605(19) -0.0194(15) -0.0055(14) 0.0188(14)
O13 0.0207(12) 0.0202(12) 0.0278(13) -0.0023(10) 0.0020(10) -0.0024(10)
O14 0.0210(12) 0.0244(13) 0.0206(12) 0.0020(10) 0.0016(9) 0.0022(10)
O15 0.0322(15) 0.0285(14) 0.0227(13) 0.0091(11) 0.0063(11) 0.0029(11)
O16 0.0315(15) 0.0359(16) 0.0171(12) -0.0003(11) 0.0021(10) 0.0068(12)
O17 0.0312(16) 0.085(3) 0.0220(14) 0.0022(16) 0.0025(12) 0.0110(17)
O18 0.078(3) 0.0240(15) 0.0317(16) 0.0005(13) -0.0003(16) 0.0020(16)
O19 0.0402(16) 0.0288(14) 0.0277(14) 0.0075(12) 0.0032(12) 0.0006(13)
O20 0.0298(15) 0.0232(14) 0.0387(16) -0.0002(12) -0.0078(12) 0.0053(11)
O21 0.0284(15) 0.0265(14) 0.0393(16) -0.0049(12) 0.0050(12) -0.0100(12)
O22 0.055(2) 0.0416(19) 0.0391(18) -0.0057(15) 0.0068(15) -0.0259(17)
O23 0.060(2) 0.046(2) 0.0233(14) -0.0042(13) 0.0050(14) -0.0204(17)
O24 0.051(2) 0.041(2) 0.061(2) -0.0063(17) 0.0101(18) 0.0118(17)
C113 0.0222(18) 0.0232(18) 0.036(2) -0.0048(15) 0.0042(15) -0.0013(14)
C114 0.046(2) 0.030(2) 0.0195(18) 0.0033(15) 0.0072(16) 0.0057(18)
C115 0.0247(18) 0.0191(17) 0.036(2) -0.0008(15) 0.0065(15) -0.0015(14)
C116 0.032(2) 0.0226(18) 0.0255(18) -0.0019(14) 0.0041(15) -0.0020(15)
S9 0.0432(6) 0.0289(5) 0.0430(6) -0.0068(5) 0.0118(5) -0.0098(5)
F25 0.0457(15) 0.0293(13) 0.0585(17) -0.0028(12) 0.0154(13) -0.0093(12)
F26 0.0477(17) 0.0349(15) 0.104(3) -0.0048(17) 0.0367(18) 0.0026(14)
F27 0.0564(19) 0.076(2) 0.0358(15) -0.0081(15) 0.0178(14) -0.0120(17)
O25 0.066(2) 0.0417(19) 0.051(2) -0.0006(17) 0.0329(18) -0.0058(18)
O26 0.0457(19) 0.0396(18) 0.0353(17) -0.0113(14) 0.0063(14) -0.0046(15)
O27 0.052(2) 0.0365(19) 0.069(2) -0.0271(17) 0.0299(18) -0.0192(16)
O31 0.066(3) 0.083(3) 0.093(4) 0.049(3) 0.024(3) 0.018(3)
C117 0.042(3) 0.036(2) 0.048(3) 0.002(2) 0.018(2) -0.003(2)
S10 0.0456(7) 0.0440(7) 0.0421(6) -0.0023(5) 0.0165(5) -0.0030(5)
F28 0.122(4) 0.076(3) 0.071(3) 0.024(2) -0.036(2) -0.044(3)
F29 0.097(3) 0.073(3) 0.078(3) -0.030(2) 0.009(2) 0.001(2)
F30 0.052(2) 0.115(4) 0.096(3) 0.003(3) 0.017(2) -0.018(2)
O28 0.058(3) 0.080(3) 0.103(4) -0.018(3) 0.031(3) -0.022(3)
O29 0.100(4) 0.041(2) 0.067(3) -0.001(2) 0.023(3) 0.003(2)
O30 0.149(5) 0.044(2) 0.058(3) 0.022(2) -0.024(3) -0.027(3)
C118 0.044(3) 0.034(3) 0.115(5) 0.049(3) -0.029(3) -0.021(2)

loop_
_atom_type_symbol
_atom_type_description
_atom_type_scat_dispersion_real
_atom_type_scat_dispersion_imag
_atom_type_scat_source
C C 0.0033 0.0016 'International Tables Vol C Tables 4.2.6.8 and 6.1.1.4'
H H 0.0000 0.0000 'International Tables Vol C Tables 4.2.6.8 and 6.1.1.4'
F F 0.0171 0.0103 'International Tables Vol C Tables 4.2.6.8 and 6.1.1.4'
Fe Fe 0.3463 0.8444 'International Tables Vol C Tables 4.2.6.8 and 6.1.1.4'
N N 0.0061 0.0033 'International Tables Vol C Tables 4.2.6.8 and 6.1.1.4'
Na Na 0.0362 0.0249 'International Tables Vol C Tables 4.2.6.8 and 6.1.1.4'
O O 0.0106 0.0060 'International Tables Vol C Tables 4.2.6.8 and 6.1.1.4'
S S 0.1246 0.1234 'International Tables Vol C Tables 4.2.6.8 and 6.1.1.4'

loop_
_geom_angle_atom_site_label_1
_geom_angle_atom_site_label_2
_geom_angle_atom_site_label_3
_geom_angle
N1 Fe1 N4 155.28(11)
N1 Fe1 N6 97.95(11)
N2 Fe1 N1 78.48(11)
N2 Fe1 N3 96.91(11)
N2 Fe1 N4 105.18(10)
N2 Fe1 N6 104.72(11)
N3 Fe1 N1 77.94(11)
N3 Fe1 N4 77.35(10)
N3 Fe1 N6 156.77(11)
N5 Fe1 N1 79.08(11)
N5 Fe1 N2 157.54(11)
N5 Fe1 N3 79.39(11)
N5 Fe1 N4 95.68(10)
N5 Fe1 N6 77.39(11)
N6 Fe1 N4 104.50(10)
C1 N1 Fe1 105.4(2)
C1 N1 C8 110.4(3)
C1 N1 C27 111.9(3)
C8 N1 Fe1 111.9(2)
C27 N1 Fe1 104.9(2)
C27 N1 C8 112.0(3)
C2 N2 Fe1 111.4(2)
C6 N2 Fe1 129.3(2)
C6 N2 C2 118.5(3)
C9 N3 Fe1 106.7(2)
C9 N3 C10 111.1(3)
C9 N3 C17 111.3(3)
C10 N3 Fe1 104.9(2)
C10 N3 C17 111.7(3)
C17 N3 Fe1 110.9(2)
C11 N4 Fe1 111.4(2)
C15 N4 Fe1 130.7(2)
C15 N4 C11 117.4(3)
C18 N5 Fe1 105.5(2)
C18 N5 C26 111.4(3)
C19 N5 Fe1 106.0(2)
C19 N5 C18 110.9(3)
C19 N5 C26 112.0(3)
C26 N5 Fe1 110.7(2)
C20 N6 Fe1 112.0(2)
C20 N6 C24 117.4(3)
C24 N6 Fe1 130.6(3)
N1 C1 H1A 109.5
N1 C1 H1B 109.5
N1 C1 C2 110.7(3)
H1A C1 H1B 108.1
C2 C1 H1A 109.5
C2 C1 H1B 109.5
N2 C2 C1 116.4(3)
N2 C2 C3 122.4(3)
C3 C2 C1 121.2(3)
C2 C3 H3 120.4
C2 C3 C4 119.2(3)
C4 C3 H3 120.4
C3 C4 H4 120.9
C5 C4 C3 118.2(3)
C5 C4 H4 120.9
C4 C5 H5 119.8
C4 C5 C6 120.3(3)
C6 C5 H5 119.8
N2 C6 C5 121.0(3)
N2 C6 C7 119.3(3)
C5 C6 C7 119.7(3)
C6 C7 H7A 109.5
C6 C7 H7B 109.5
C6 C7 H7C 109.5
H7A C7 H7B 109.5
H7A C7 H7C 109.5
H7B C7 H7C 109.5
N1 C8 H8A 109.5
N1 C8 H8B 109.5
N1 C8 C9 110.9(3)
H8A C8 H8B 108.1
C9 C8 H8A 109.5
C9 C8 H8B 109.5
N3 C9 C8 110.2(3)
N3 C9 H9A 109.6
N3 C9 H9B 109.6
C8 C9 H9A 109.6
C8 C9 H9B 109.6
H9A C9 H9B 108.1
N3 C10 H10A 109.4
N3 C10 H10B 109.4
N3 C10 C11 110.9(3)
H10A C10 H10B 108.0
C11 C10 H10A 109.4
C11 C10 H10B 109.4
N4 C11 C10 116.6(3)
N4 C11 C12 123.0(3)
C12 C11 C10 120.3(3)
C11 C12 H12 120.5
C11 C12 C13 119.0(3)
C13 C12 H12 120.5
C12 C13 H13 121.0
C14 C13 C12 118.0(3)
C14 C13 H13 121.0
C13 C14 H14 119.7
C15 C14 C13 120.6(3)
C15 C14 H14 119.7
N4 C15 C14 121.7(3)
N4 C15 C16 117.6(3)
C14 C15 C16 120.6(3)
C15 C16 H16A 109.5
C15 C16 H16B 109.5
C15 C16 H16C 109.5
H16A C16 H16B 109.5
H16A C16 H16C 109.5
H16B C16 H16C 109.5
N3 C17 H17A 109.2
N3 C17 H17B 109.2
N3 C17 C18 112.0(3)
H17A C17 H17B 107.9
C18 C17 H17A 109.2
C18 C17 H17B 109.2
N5 C18 C17 111.3(3)
N5 C18 H18A 109.4
N5 C18 H18B 109.4
C17 C18 H18A 109.4
C17 C18 H18B 109.4
H18A C18 H18B 108.0
N5 C19 H19A 109.3
N5 C19 H19B 109.3
N5 C19 C20 111.7(3)
H19A C19 H19B 107.9
C20 C19 H19A 109.3
C20 C19 H19B 109.3
N6 C20 C19 117.2(3)
N6 C20 C21 123.5(4)
C21 C20 C19 119.1(3)
C20 C21 H21 120.7
C20 C21 C22 118.7(4)
C22 C21 H21 120.7
C21 C22 H22 120.8
C23 C22 C21 118.5(4)
C23 C22 H22 120.8
C22 C23 H23 119.7
C22 C23 C24 120.7(4)
C24 C23 H23 119.7
N6 C24 C23 121.3(4)
N6 C24 C25 118.1(3)
C23 C24 C25 120.6(4)
C24 C25 H25A 109.5
C24 C25 H25B 109.5
C24 C25 H25C 109.5
H25A C25 H25B 109.5
H25A C25 H25C 109.5
H25B C25 H25C 109.5
N5 C26 H26A 109.0
N5 C26 H26B 109.0
N5 C26 C27 112.9(3)
H26A C26 H26B 107.8
C27 C26 H26A 109.0
C27 C26 H26B 109.0
N1 C27 C26 109.4(3)
N1 C27 H27A 109.8
N1 C27 H27B 109.8
C26 C27 H27A 109.8
C26 C27 H27B 109.8
H27A C27 H27B 108.2
N13 Fe3 N14 74.48(12)
N13 Fe3 N15 78.17(12)
N13 Fe3 N16 107.08(11)
N13 Fe3 N17 77.30(12)
N13 Fe3 N18 150.08(12)
N15 Fe3 N14 150.67(12)
N15 Fe3 N16 74.56(11)
N15 Fe3 N17 77.32(11)
N16 Fe3 N14 103.53(11)
N17 Fe3 N14 106.36(11)
N17 Fe3 N16 149.81(11)
N18 Fe3 N14 99.10(11)
N18 Fe3 N15 109.94(11)
N18 Fe3 N16 102.84(10)
N18 Fe3 N17 76.66(11)
C55 N13 Fe3 106.0(2)
C55 N13 C62 110.7(3)
C55 N13 C81 110.7(3)
C62 N13 Fe3 112.9(2)
C62 N13 C81 111.0(3)
C81 N13 Fe3 105.4(2)
C56 N14 Fe3 109.6(2)
C56 N14 C60 118.3(3)
C60 N14 Fe3 131.8(3)
C63 N15 Fe3 104.1(2)
C64 N15 Fe3 105.1(2)
C64 N15 C63 111.9(3)
C64 N15 C71 111.0(3)
C71 N15 Fe3 113.5(2)
C71 N15 C63 110.9(3)
C65 N16 Fe3 111.0(2)
C65 N16 C69 117.9(3)
C69 N16 Fe3 131.0(2)
C72 N17 Fe3 105.0(2)
C73 N17 Fe3 104.6(2)
C73 N17 C72 110.2(3)
C73 N17 C80 111.5(3)
C80 N17 Fe3 112.9(2)
C80 N17 C72 112.2(3)
C74 N18 Fe3 112.1(2)
C74 N18 C78 117.4(3)
C78 N18 Fe3 130.4(2)
N13 C55 H55A 109.5
N13 C55 H55B 109.5
N13 C55 C56 110.5(3)
H55A C55 H55B 108.1
C56 C55 H55A 109.5
C56 C55 H55B 109.5
N14 C56 C55 118.5(3)
N14 C56 C57 122.7(4)
C57 C56 C55 118.9(4)
C56 C57 H57 120.5
C58 C57 C56 119.0(4)
C58 C57 H57 120.5
C57 C58 H58 120.4
C57 C58 C59 119.1(4)
C59 C58 H58 120.4
C58 C59 H59 120.3
C60 C59 C58 119.4(4)
C60 C59 H59 120.3
N14 C60 C59 121.5(4)
N14 C60 C61 119.6(3)
C59 C60 C61 119.0(4)
C60 C61 H61A 109.5
C60 C61 H61B 109.5
C60 C61 H61C 109.5
H61A C61 H61B 109.5
H61A C61 H61C 109.5
H61B C61 H61C 109.5
N13 C62 H62A 109.4
N13 C62 H62B 109.4
N13 C62 C63 111.1(3)
H62A C62 H62B 108.0
C63 C62 H62A 109.4
C63 C62 H62B 109.4
N15 C63 C62 110.5(3)
N15 C63 H63A 109.6
N15 C63 H63B 109.6
C62 C63 H63A 109.6
C62 C63 H63B 109.6
H63A C63 H63B 108.1
N15 C64 H64A 109.6
N15 C64 H64B 109.6
N15 C64 C65 110.2(3)
H64A C64 H64B 108.1
C65 C64 H64A 109.6
C65 C64 H64B 109.6
N16 C65 C64 117.8(3)
N16 C65 C66 123.0(3)
C66 C65 C64 119.2(3)
C65 C66 H66 120.5
C67 C66 C65 119.1(3)
C67 C66 H66 120.5
C66 C67 H67 120.7
C66 C67 C68 118.5(3)
C68 C67 H67 120.7
C67 C68 H68 119.9
C69 C68 C67 120.1(3)
C69 C68 H68 119.9
N16 C69 C68 121.3(3)
N16 C69 C70 118.6(3)
C68 C69 C70 120.1(3)
C69 C70 H70A 109.5
C69 C70 H70B 109.5
C69 C70 H70C 109.5
H70A C70 H70B 109.5
H70A C70 H70C 109.5
H70B C70 H70C 109.5
N15 C71 H71A 109.7
N15 C71 H71B 109.7
N15 C71 C72 110.0(3)
H71A C71 H71B 108.2
C72 C71 H71A 109.7
C72 C71 H71B 109.7
N17 C72 C71 110.9(3)
N17 C72 H72A 109.5
N17 C72 H72B 109.5
C71 C72 H72A 109.5
C71 C72 H72B 109.5
H72A C72 H72B 108.0
N17 C73 H73A 109.5
N17 C73 H73B 109.5
N17 C73 C74 110.6(3)
H73A C73 H73B 108.1
C74 C73 H73A 109.5
C74 C73 H73B 109.5
N18 C74 C73 117.0(3)
N18 C74 C75 123.0(4)
C75 C74 C73 120.0(3)
C74 C75 H75 120.2
C76 C75 C74 119.5(4)
C76 C75 H75 120.2
C75 C76 H76 120.8
C75 C76 C77 118.5(4)
C77 C76 H76 120.8
C76 C77 H77 120.2
C76 C77 C78 119.5(4)
C78 C77 H77 120.2
N18 C78 C77 122.0(3)
N18 C78 C79 118.6(3)
C77 C78 C79 119.4(3)
C78 C79 H79A 109.5
C78 C79 H79B 109.5
C78 C79 H79C 109.5
H79A C79 H79B 109.5
H79A C79 H79C 109.5
H79B C79 H79C 109.5
N17 C80 H80A 109.6
N17 C80 H80B 109.6
N17 C80 C81 110.3(3)
H80A C80 H80B 108.1
C81 C80 H80A 109.6
C81 C80 H80B 109.6
N13 C81 C80 111.6(3)
N13 C81 H81A 109.3
N13 C81 H81B 109.3
C80 C81 H81A 109.3
C80 C81 H81B 109.3
H81A C81 H81B 108.0
N7 Fe2 N10 156.42(11)
N8 Fe2 N7 77.62(11)
N8 Fe2 N10 104.32(11)
N9 Fe2 N7 78.59(11)
N9 Fe2 N8 95.01(11)
N9 Fe2 N10 77.83(11)
N9 Fe2 N11 79.07(12)
N9 Fe2 N12 156.60(12)
N11 Fe2 N7 77.88(11)
N11 Fe2 N8 155.47(11)
N11 Fe2 N10 97.71(11)
N12 Fe2 N7 96.95(11)
N12 Fe2 N8 106.55(11)
N12 Fe2 N10 104.76(11)
N12 Fe2 N11 77.54(11)
C28 N7 Fe2 103.9(2)
C28 N7 C35 111.6(3)
C35 N7 Fe2 110.7(2)
C54 N7 Fe2 106.0(2)
C54 N7 C28 112.6(3)
C54 N7 C35 111.6(3)
C29 N8 Fe2 111.5(2)
C33 N8 Fe2 129.1(2)
C33 N8 C29 118.1(3)
C36 N9 Fe2 106.1(2)
C36 N9 C44 111.8(3)
C37 N9 Fe2 104.6(2)
C37 N9 C36 111.2(3)
C37 N9 C44 111.8(3)
C44 N9 Fe2 111.0(2)
C38 N10 Fe2 111.3(2)
C42 N10 Fe2 130.2(2)
C42 N10 C38 118.4(3)
C45 N11 Fe2 103.9(2)
C46 N11 Fe2 105.6(2)
C46 N11 C45 110.9(3)
C46 N11 C53 111.9(3)
C53 N11 Fe2 111.7(2)
C53 N11 C45 112.3(3)
C47 N12 Fe2 112.6(2)
C51 N12 Fe2 128.5(2)
C51 N12 C47 118.9(3)
N7 C28 H28A 109.7
N7 C28 H28B 109.7
N7 C28 C29 109.8(3)
H28A C28 H28B 108.2
C29 C28 H28A 109.7
C29 C28 H28B 109.7
N8 C29 C28 116.0(3)
N8 C29 C30 122.7(3)
C30 C29 C28 121.4(3)
C29 C30 H30 120.6
C31 C30 C29 118.7(4)
C31 C30 H30 120.6
C30 C31 H31 120.3
C32 C31 C30 119.4(4)
C32 C31 H31 120.3
C31 C32 H32 120.0
C31 C32 C33 120.0(4)
C33 C32 H32 120.0
N8 C33 C32 121.1(3)
N8 C33 C34 119.0(3)
C32 C33 C34 119.9(3)
C33 C34 H34A 109.5
C33 C34 H34B 109.5
C33 C34 H34C 109.5
H34A C34 H34B 109.5
H34A C34 H34C 109.5
H34B C34 H34C 109.5
N7 C35 H35A 109.1
N7 C35 H35B 109.1
N7 C35 C36 112.5(3)
H35A C35 H35B 107.8
C36 C35 H35A 109.1
C36 C35 H35B 109.1
N9 C36 C35 110.8(3)
N9 C36 H36A 109.5
N9 C36 H36B 109.5
C35 C36 H36A 109.5
C35 C36 H36B 109.5
H36A C36 H36B 108.1
N9 C37 H37A 109.4
N9 C37 H37B 109.4
N9 C37 C38 111.1(3)
H37A C37 H37B 108.0
C38 C37 H37A 109.4
C38 C37 H37B 109.4
N10 C38 C37 116.8(3)
N10 C38 C39 123.1(4)
C39 C38 C37 119.9(3)
C38 C39 H39 120.7
C38 C39 C40 118.6(4)
C40 C39 H39 120.7
C39 C40 H40 120.4
C41 C40 C39 119.3(4)
C41 C40 H40 120.4
C40 C41 H41 120.3
C40 C41 C42 119.4(4)
C42 C41 H41 120.3
N10 C42 C41 121.3(4)
N10 C42 C43 119.5(3)
C41 C42 C43 119.2(3)
C42 C43 H43A 109.5
C42 C43 H43B 109.5
C42 C43 H43C 109.5
H43A C43 H43B 109.5
H43A C43 H43C 109.5
H43B C43 H43C 109.5
N9 C44 H44A 109.2
N9 C44 H44B 109.2
N9 C44 C45 112.2(3)
H44A C44 H44B 107.9
C45 C44 H44A 109.2
C45 C44 H44B 109.2
N11 C45 C44 110.7(3)
N11 C45 H45A 109.5
N11 C45 H45B 109.5
C44 C45 H45A 109.5
C44 C45 H45B 109.5
H45A C45 H45B 108.1
N11 C46 H46A 109.3
N11 C46 H46B 109.3
N11 C46 C47 111.4(3)
H46A C46 H46B 108.0
C47 C46 H46A 109.3
C47 C46 H46B 109.3
N12 C47 C46 116.6(3)
N12 C47 C48 123.0(4)
C48 C47 C46 120.2(3)
C47 C48 H48 121.2
C47 C48 C49 117.6(4)
C49 C48 H48 121.2
C48 C49 H49 120.0
C50 C49 C48 120.1(4)
C50 C49 H49 120.0
C49 C50 H50 119.8
C49 C50 C51 120.3(4)
C51 C50 H50 119.8
N12 C51 C50 120.1(4)
N12 C51 C52 120.0(3)
C50 C51 C52 119.9(4)
C51 C52 H52A 109.5
C51 C52 H52B 109.5
C51 C52 H52C 109.5
H52A C52 H52B 109.5
H52A C52 H52C 109.5
H52B C52 H52C 109.5
N11 C53 H53A 109.3
N11 C53 H53B 109.3
N11 C53 C54 111.8(3)
H53A C53 H53B 107.9
C54 C53 H53A 109.3
C54 C53 H53B 109.3
N7 C54 C53 109.7(3)
N7 C54 H54A 109.7
N7 C54 H54B 109.7
C53 C54 H54A 109.7
C53 C54 H54B 109.7
H54A C54 H54B 108.2
N19 Fe4 N20 77.88(11)
N19 Fe4 N21 78.68(11)
N19 Fe4 N23 79.14(12)
N19 Fe4 N24 158.01(12)
N20 Fe4 N21 156.56(11)
N20 Fe4 N23 98.05(11)
N20 Fe4 N24 106.77(11)
N22 Fe4 N19 96.95(11)
N22 Fe4 N20 105.26(11)
N22 Fe4 N21 77.27(11)
N22 Fe4 N23 155.04(11)
N22 Fe4 N24 102.29(11)
N23 Fe4 N21 77.79(12)
N23 Fe4 N24 78.93(11)
N24 Fe4 N21 95.17(11)
C82 N19 Fe4 105.7(2)
C82 N19 C108 110.7(3)
C89 N19 Fe4 105.7(2)
C89 N19 C82 111.0(3)
C89 N19 C108 113.0(3)
C108 N19 Fe4 110.3(2)
C83 N20 Fe4 112.1(2)
C83 N20 C87 117.9(3)
C87 N20 Fe4 129.9(2)
C90 N21 Fe4 110.3(2)
C91 N21 Fe4 105.4(2)
C91 N21 C90 112.1(3)
C91 N21 C98 111.2(3)
C98 N21 Fe4 107.1(2)
C98 N21 C90 110.5(3)
C92 N22 Fe4 112.5(2)
C96 N22 Fe4 129.0(2)
C96 N22 C92 118.4(3)
C99 N23 Fe4 113.2(2)
C100 N23 Fe4 103.4(2)
C100 N23 C99 110.3(3)
C107 N23 Fe4 104.6(2)
C107 N23 C99 111.9(3)
C107 N23 C100 113.1(3)
C101 N24 Fe4 109.8(2)
C105 N24 Fe4 129.2(2)
C105 N24 C101 118.3(3)
N19 C82 H82A 109.5
N19 C82 H82B 109.5
N19 C82 C83 110.8(3)
H82A C82 H82B 108.1
C83 C82 H82A 109.5
C83 C82 H82B 109.5
N20 C83 C82 117.4(3)
N20 C83 C84 123.4(3)
C84 C83 C82 119.0(3)
C83 C84 H84 120.9
C85 C84 C83 118.2(3)
C85 C84 H84 120.9
C84 C85 H85 120.6
C86 C85 C84 118.8(3)
C86 C85 H85 120.6
C85 C86 H86 119.7
C85 C86 C87 120.5(3)
C87 C86 H86 119.7
N20 C87 C86 121.1(3)
N20 C87 C88 119.1(3)
C86 C87 C88 119.8(3)
C87 C88 H88A 109.5
C87 C88 H88B 109.5
C87 C88 H88C 109.5
H88A C88 H88B 109.5
H88A C88 H88C 109.5
H88B C88 H88C 109.5
N19 C89 H89A 109.6
N19 C89 H89B 109.6
N19 C89 C90 110.2(3)
H89A C89 H89B 108.1
C90 C89 H89A 109.6
C90 C89 H89B 109.6
N21 C90 C89 112.7(3)
N21 C90 H90A 109.1
N21 C90 H90B 109.1
C89 C90 H90A 109.1
C89 C90 H90B 109.1
H90A C90 H90B 107.8
N21 C91 H91A 109.4
N21 C91 H91B 109.4
N21 C91 C92 111.3(3)
H91A C91 H91B 108.0
C92 C91 H91A 109.4
C92 C91 H91B 109.4
N22 C92 C91 117.1(3)
N22 C92 C93 122.9(3)
C93 C92 C91 119.9(3)
C92 C93 H93 120.6
C92 C93 C94 118.7(3)
C94 C93 H93 120.6
C93 C94 H94 120.9
C95 C94 C93 118.2(4)
C95 C94 H94 120.9
C94 C95 H95 119.8
C96 C95 C94 120.4(4)
C96 C95 H95 119.8
N22 C96 C95 121.4(3)
N22 C96 C97 119.6(3)
C95 C96 C97 118.9(3)
C96 C97 H97A 109.5
C96 C97 H97B 109.5
C96 C97 H97C 109.5
H97A C97 H97B 109.5
H97A C97 H97C 109.5
H97B C97 H97C 109.5
N21 C98 H98A 109.4
N21 C98 H98B 109.4
N21 C98 C99 111.3(3)
H98A C98 H98B 108.0
C99 C98 H98A 109.4
C99 C98 H98B 109.4
N23 C99 C98 110.8(3)
N23 C99 H99A 109.5
N23 C99 H99B 109.5
C98 C99 H99A 109.5
C98 C99 H99B 109.5
H99A C99 H99B 108.1
N23 C100 H10C 109.9
N23 C100 H10D 109.9
N23 C100 C101 109.1(3)
H10C C100 H10D 108.3
C101 C100 H10C 109.9
C101 C100 H10D 109.9
N24 C101 C100 115.5(3)
N24 C101 C102 122.6(3)
C102 C101 C100 121.9(3)
C101 C102 H102 120.8
C103 C102 C101 118.5(4)
C103 C102 H102 120.8
C102 C103 H103 120.3
C102 C103 C104 119.3(4)
C104 C103 H103 120.3
C103 C104 H104 120.3
C105 C104 C103 119.5(4)
C105 C104 H104 120.3
N24 C105 C104 121.7(3)
N24 C105 C106 118.9(3)
C104 C105 C106 119.4(3)
C105 C106 H10E 109.5
C105 C106 H10F 109.5
C105 C106 H10G 109.5
H10E C106 H10F 109.5
H10E C106 H10G 109.5
H10F C106 H10G 109.5
N23 C107 H10H 109.7
N23 C107 H10I 109.7
N23 C107 C108 110.0(3)
H10H C107 H10I 108.2
C108 C107 H10H 109.7
C108 C107 H10I 109.7
N19 C108 C107 112.9(3)
N19 C108 H10J 109.0
N19 C108 H10K 109.0
C107 C108 H10J 109.0
C107 C108 H10K 109.0
H10J C108 H10K 107.8
O1 S1 Na1 58.01(12)
O1 S1 C109 103.13(18)
O2 S1 Na1 133.27(13)
O2 S1 O1 115.25(17)
O2 S1 C109 103.02(18)
O3 S1 Na1 56.34(14)
O3 S1 O1 113.50(18)
O3 S1 O2 115.87(17)
O3 S1 C109 103.7(2)
C109 S1 Na1 123.71(15)
O4 S2 Na1 50.19(14)
O4 S2 C110 103.13(19)
O5 S2 Na1 62.62(13)
O5 S2 O4 112.69(19)
O5 S2 O6 115.71(19)
O5 S2 C110 104.7(2)
O6 S2 Na1 137.47(16)
O6 S2 O4 115.4(2)
O6 S2 C110 103.2(2)
C110 S2 Na1 118.66(14)
O7 S3 O8 115.21(18)
O7 S3 C111 102.6(2)
O8 S3 C111 103.2(2)
O9 S3 O7 115.8(2)
O9 S3 O8 115.7(2)
O9 S3 C111 101.1(2)
O10 S4 O11 113.2(2)
O10 S4 C112 106.0(2)
O11 S4 C112 99.4(3)
O12 S4 O10 118.7(3)
O12 S4 O11 114.3(4)
O12 S4 C112 102.0(3)
S1 Na1 S2 99.12(5)
O1 Na1 S1 27.87(6)
O1 Na1 S2 119.03(8)
O1 Na1 O5 95.52(10)
O3 Na1 S1 27.47(6)
O3 Na1 S2 82.26(8)
O3 Na1 O1 55.05(9)
O3 Na1 O5 76.56(10)
O4 Na1 S1 115.41(9)
O4 Na1 S2 26.61(7)
O4 Na1 O1 141.03(11)
O4 Na1 O3 91.28(11)
O4 Na1 O5 53.80(9)
O5 Na1 S1 82.78(7)
O5 Na1 S2 27.23(6)
O9 Na1 S1 120.25(12)
O9 Na1 S2 92.81(11)
O9 Na1 O1 97.74(13)
O9 Na1 O3 142.86(15)
O9 Na1 O4 100.59(13)
O9 Na1 O5 82.41(13)
O12 Na1 S1 109.38(14)
O12 Na1 S2 133.89(19)
O12 Na1 O1 101.80(18)
O12 Na1 O3 107.29(16)
O12 Na1 O4 107.3(2)
O12 Na1 O5 161.1(2)
O12 Na1 O9 102.5(2)
S1 O1 Na1 94.12(14)
S1 O3 Na1 96.19(16)
S2 O4 Na1 103.20(16)
S2 O5 Na1 90.14(14)
S3 O9 Na1 169.0(3)
S4 O12 Na1 174.6(5)
F1 C109 S1 110.7(3)
F2 C109 S1 111.7(3)
F2 C109 F1 107.0(3)
F3 C109 S1 111.0(3)
F3 C109 F1 108.7(4)
F3 C109 F2 107.5(3)
F4 C110 S2 110.9(3)
F4 C110 F5 107.6(3)
F4 C110 F6 107.8(4)
F5 C110 S2 111.4(3)
F5 C110 F6 107.9(4)
F6 C110 S2 111.0(3)
F7 C111 S3 112.3(3)
F7 C111 F8 105.5(4)
F7 C111 F9 108.8(3)
F8 C111 S3 110.4(3)
F9 C111 S3 112.1(3)
F9 C111 F8 107.5(4)
F10 C112 S4 112.0(3)
F10 C112 F11 108.2(4)
F11 C112 S4 109.8(3)
F12 C112 S4 113.3(4)
F12 C112 F10 110.0(4)
F12 C112 F11 103.1(4)
O13 S5 Na2 50.01(11)
O13 S5 C113 103.13(17)
O14 S5 Na2 133.99(12)
O14 S5 O13 114.95(16)
O14 S5 O15 116.18(16)
O14 S5 C113 104.01(18)
O15 S5 Na2 64.00(12)
O15 S5 O13 113.40(17)
O15 S5 C113 102.88(18)
C113 S5 Na2 121.23(14)
O16 S6 C114 103.92(18)
O17 S6 O16 116.17(19)
O17 S6 O18 113.3(2)
O17 S6 C114 103.5(2)
O18 S6 O16 115.6(2)
O18 S6 C114 101.8(2)
O19 S7 Na2 61.52(13)
O19 S7 O20 113.14(19)
O19 S7 O21 115.89(19)
O19 S7 C115 103.42(19)
O20 S7 Na2 51.92(13)
O20 S7 C115 103.49(18)
O21 S7 Na2 136.27(13)
O21 S7 O20 115.24(19)
O21 S7 C115 103.44(18)
C115 S7 Na2 119.92(13)
O22 S8 C116 102.96(19)
O23 S8 O22 115.4(2)
O23 S8 O24 115.8(2)
O23 S8 C116 104.39(19)
O24 S8 O22 113.9(2)
O24 S8 C116 101.9(2)
S5 Na2 S7 95.00(5)
O13 Na2 S5 27.11(6)
O13 Na2 S7 115.45(8)
O13 Na2 O15 54.48(8)
O13 Na2 O19 92.60(10)
O13 Na2 O20 137.71(11)
O15 Na2 S5 27.57(6)
O15 Na2 S7 76.89(7)
O18 Na2 S5 124.71(10)
O18 Na2 S7 110.98(11)
O18 Na2 O13 99.04(11)
O18 Na2 O15 151.37(11)
O18 Na2 O19 102.12(12)
O18 Na2 O20 112.13(12)
O19 Na2 S5 79.17(7)
O19 Na2 S7 27.44(6)
O19 Na2 O15 71.80(9)
O20 Na2 S5 112.33(8)
O20 Na2 S7 26.99(7)
O20 Na2 O15 87.51(10)
O20 Na2 O19 54.33(9)
O24 Na2 S5 108.18(11)
O24 Na2 S7 122.08(12)
O24 Na2 O13 107.47(13)
O24 Na2 O15 100.40(13)
O24 Na2 O18 98.05(15)
O24 Na2 O19 148.84(13)
O24 Na2 O20 96.04(13)
S5 O13 Na2 102.88(14)
S5 O15 Na2 88.43(14)
S6 O18 Na2 153.8(2)
S7 O19 Na2 91.05(14)
S7 O20 Na2 101.09(16)
S8 O24 Na2 160.7(3)
F13 C113 S5 110.7(3)
F14 C113 S5 111.4(3)
F14 C113 F13 106.9(3)
F15 C113 S5 112.3(3)
F15 C113 F13 107.9(3)
F15 C113 F14 107.5(3)
F16 C114 S6 112.0(3)
F16 C114 F17 105.9(4)
F16 C114 F18 108.2(4)
F17 C114 S6 110.5(3)
F18 C114 S6 111.4(3)
F18 C114 F17 108.6(3)
F19 C115 S7 111.8(3)
F19 C115 F21 107.1(3)
F20 C115 S7 111.3(3)
F20 C115 F19 108.0(3)
F20 C115 F21 107.2(3)
F21 C115 S7 111.2(3)
F22 C116 S8 113.2(3)
F22 C116 F23 107.0(3)
F22 C116 F24 107.5(3)
F23 C116 S8 110.4(3)
F24 C116 S8 112.2(3)
F24 C116 F23 106.1(3)
O25 S9 C117 102.7(2)
O26 S9 O25 114.1(2)
O26 S9 C117 101.6(2)
O27 S9 O25 115.1(2)
O27 S9 O26 116.9(2)
O27 S9 C117 103.6(2)
H31A O31 H31B 109.5
F25 C117 S9 111.8(3)
F25 C117 F26 106.4(4)
F25 C117 F27 109.0(4)
F26 C117 S9 110.7(3)
F27 C117 S9 111.0(4)
F27 C117 F26 107.7(4)
O28 S10 O29 112.7(3)
O28 S10 C118 95.2(3)
O29 S10 C118 105.1(3)
O30 S10 O28 123.1(4)
O30 S10 O29 112.5(3)
O30 S10 C118 104.5(3)
F28 C118 S10 113.8(4)
F28 C118 F30 99.4(5)
F29 C118 S10 116.1(4)
F29 C118 F28 119.6(8)
F29 C118 F30 100.7(5)
F30 C118 S10 102.8(5)

loop_
_geom_bond_atom_site_label_1
_geom_bond_atom_site_label_2
_geom_bond_distance
Fe1 N1 2.225(3)
Fe1 N2 2.215(3)
Fe1 N3 2.216(3)
Fe1 N4 2.243(3)
Fe1 N5 2.207(3)
Fe1 N6 2.230(3)
N1 C1 1.465(4)
N1 C8 1.502(5)
N1 C27 1.484(4)
N2 C2 1.366(4)
N2 C6 1.347(4)
N3 C9 1.473(4)
N3 C10 1.477(4)
N3 C17 1.499(4)
N4 C11 1.361(4)
N4 C15 1.358(4)
N5 C18 1.482(4)
N5 C19 1.470(5)
N5 C26 1.490(4)
N6 C20 1.353(5)
N6 C24 1.366(5)
C1 H1A 0.9900
C1 H1B 0.9900
C1 C2 1.513(5)
C2 C3 1.369(5)
C3 H3 0.9500
C3 C4 1.404(5)
C4 H4 0.9500
C4 C5 1.374(6)
C5 H5 0.9500
C5 C6 1.398(5)
C6 C7 1.498(5)
C7 H7A 0.9800
C7 H7B 0.9800
C7 H7C 0.9800
C8 H8A 0.9900
C8 H8B 0.9900
C8 C9 1.524(5)
C9 H9A 0.9900
C9 H9B 0.9900
C10 H10A 0.9900
C10 H10B 0.9900
C10 C11 1.499(5)
C11 C12 1.377(5)
C12 H12 0.9500
C12 C13 1.392(5)
C13 H13 0.9500
C13 C14 1.383(5)
C14 H14 0.9500
C14 C15 1.375(5)
C15 C16 1.504(5)
C16 H16A 0.9800
C16 H16B 0.9800
C16 H16C 0.9800
C17 H17A 0.9900
C17 H17B 0.9900
C17 C18 1.525(5)
C18 H18A 0.9900
C18 H18B 0.9900
C19 H19A 0.9900
C19 H19B 0.9900
C19 C20 1.504(5)
C20 C21 1.383(5)
C21 H21 0.9500
C21 C22 1.389(6)
C22 H22 0.9500
C22 C23 1.376(7)
C23 H23 0.9500
C23 C24 1.386(5)
C24 C25 1.502(6)
C25 H25A 0.9800
C25 H25B 0.9800
C25 H25C 0.9800
C26 H26A 0.9900
C26 H26B 0.9900
C26 C27 1.531(5)
C27 H27A 0.9900
C27 H27B 0.9900
Fe3 N13 2.202(3)
Fe3 N14 2.313(3)
Fe3 N15 2.234(3)
Fe3 N16 2.271(3)
Fe3 N17 2.237(3)
Fe3 N18 2.226(3)
N13 C55 1.472(5)
N13 C62 1.476(5)
N13 C81 1.494(5)
N14 C56 1.345(5)
N14 C60 1.364(5)
N15 C63 1.501(5)
N15 C64 1.475(4)
N15 C71 1.481(5)
N16 C65 1.352(4)
N16 C69 1.353(4)
N17 C72 1.500(5)
N17 C73 1.470(5)
N17 C80 1.474(5)
N18 C74 1.355(4)
N18 C78 1.365(5)
C55 H55A 0.9900
C55 H55B 0.9900
C55 C56 1.497(6)
C56 C57 1.385(6)
C57 H57 0.9500
C57 C58 1.375(7)
C58 H58 0.9500
C58 C59 1.390(8)
C59 H59 0.9500
C59 C60 1.384(6)
C60 C61 1.482(6)
C61 H61A 0.9800
C61 H61B 0.9800
C61 H61C 0.9800
C62 H62A 0.9900
C62 H62B 0.9900
C62 C63 1.516(5)
C63 H63A 0.9900
C63 H63B 0.9900
C64 H64A 0.9900
C64 H64B 0.9900
C64 C65 1.507(5)
C65 C66 1.386(5)
C66 H66 0.9500
C66 C67 1.371(5)
C67 H67 0.9500
C67 C68 1.389(5)
C68 H68 0.9500
C68 C69 1.388(5)
C69 C70 1.499(5)
C70 H70A 0.9800
C70 H70B 0.9800
C70 H70C 0.9800
C71 H71A 0.9900
C71 H71B 0.9900
C71 C72 1.522(5)
C72 H72A 0.9900
C72 H72B 0.9900
C73 H73A 0.9900
C73 H73B 0.9900
C73 C74 1.508(5)
C74 C75 1.389(5)
C75 H75 0.9500
C75 C76 1.381(6)
C76 H76 0.9500
C76 C77 1.393(6)
C77 H77 0.9500
C77 C78 1.399(5)
C78 C79 1.493(5)
C79 H79A 0.9800
C79 H79B 0.9800
C79 H79C 0.9800
C80 H80A 0.9900
C80 H80B 0.9900
C80 C81 1.499(6)
C81 H81A 0.9900
C81 H81B 0.9900
Fe2 N7 2.235(3)
Fe2 N8 2.232(3)
Fe2 N9 2.208(3)
Fe2 N10 2.235(3)
Fe2 N11 2.229(3)
Fe2 N12 2.209(3)
N7 C28 1.483(5)
N7 C35 1.498(5)
N7 C54 1.480(5)
N8 C29 1.358(4)
N8 C33 1.347(4)
N9 C36 1.491(5)
N9 C37 1.479(5)
N9 C44 1.495(5)
N10 C38 1.352(5)
N10 C42 1.345(5)
N11 C45 1.490(5)
N11 C46 1.471(5)
N11 C53 1.489(5)
N12 C47 1.366(5)
N12 C51 1.352(4)
C28 H28A 0.9900
C28 H28B 0.9900
C28 C29 1.503(5)
C29 C30 1.382(5)
C30 H30 0.9500
C30 C31 1.374(6)
C31 H31 0.9500
C31 C32 1.365(6)
C32 H32 0.9500
C32 C33 1.398(5)
C33 C34 1.503(5)
C34 H34A 0.9800
C34 H34B 0.9800
C34 H34C 0.9800
C35 H35A 0.9900
C35 H35B 0.9900
C35 C36 1.502(6)
C36 H36A 0.9900
C36 H36B 0.9900
C37 H37A 0.9900
C37 H37B 0.9900
C37 C38 1.506(5)
C38 C39 1.377(5)
C39 H39 0.9500
C39 C40 1.385(6)
C40 H40 0.9500
C40 C41 1.375(6)
C41 H41 0.9500
C41 C42 1.406(5)
C42 C43 1.501(6)
C43 H43A 0.9800
C43 H43B 0.9800
C43 H43C 0.9800
C44 H44A 0.9900
C44 H44B 0.9900
C44 C45 1.519(5)
C45 H45A 0.9900
C45 H45B 0.9900
C46 H46A 0.9900
C46 H46B 0.9900
C46 C47 1.497(5)
C47 C48 1.378(5)
C48 H48 0.9500
C48 C49 1.393(6)
C49 H49 0.9500
C49 C50 1.364(7)
C50 H50 0.9500
C50 C51 1.401(5)
C51 C52 1.485(5)
C52 H52A 0.9800
C52 H52B 0.9800
C52 H52C 0.9800
C53 H53A 0.9900
C53 H53B 0.9900
C53 C54 1.524(5)
C54 H54A 0.9900
C54 H54B 0.9900
Fe4 N19 2.216(3)
Fe4 N20 2.216(3)
Fe4 N21 2.234(3)
Fe4 N22 2.209(3)
Fe4 N23 2.220(3)
Fe4 N24 2.222(3)
N19 C82 1.480(4)
N19 C89 1.472(5)
N19 C108 1.484(5)
N20 C83 1.351(5)
N20 C87 1.353(4)
N21 C90 1.490(5)
N21 C91 1.467(5)
N21 C98 1.480(5)
N22 C92 1.356(4)
N22 C96 1.347(5)
N23 C99 1.505(5)
N23 C100 1.478(5)
N23 C107 1.475(5)
N24 C101 1.367(5)
N24 C105 1.350(5)
C82 H82A 0.9900
C82 H82B 0.9900
C82 C83 1.508(5)
C83 C84 1.387(5)
C84 H84 0.9500
C84 C85 1.383(5)
C85 H85 0.9500
C85 C86 1.378(6)
C86 H86 0.9500
C86 C87 1.386(5)
C87 C88 1.500(5)
C88 H88A 0.9800
C88 H88B 0.9800
C88 H88C 0.9800
C89 H89A 0.9900
C89 H89B 0.9900
C89 C90 1.526(5)
C90 H90A 0.9900
C90 H90B 0.9900
C91 H91A 0.9900
C91 H91B 0.9900
C91 C92 1.500(5)
C92 C93 1.377(5)
C93 H93 0.9500
C93 C94 1.397(6)
C94 H94 0.9500
C94 C95 1.386(6)
C95 H95 0.9500
C95 C96 1.383(5)
C96 C97 1.497(5)
C97 H97A 0.9800
C97 H97B 0.9800
C97 H97C 0.9800
C98 H98A 0.9900
C98 H98B 0.9900
C98 C99 1.528(6)
C99 H99A 0.9900
C99 H99B 0.9900
C100 H10C 0.9900
C100 H10D 0.9900
C100 C101 1.510(5)
C101 C102 1.387(5)
C102 H102 0.9500
C102 C103 1.383(6)
C103 H103 0.9500
C103 C104 1.395(6)
C104 H104 0.9500
C104 C105 1.385(5)
C105 C106 1.495(5)
C106 H10E 0.9800
C106 H10F 0.9800
C106 H10G 0.9800
C107 H10H 0.9900
C107 H10I 0.9900
C107 C108 1.533(6)
C108 H10J 0.9900
C108 H10K 0.9900
S1 Na1 3.0922(17)
S1 O1 1.449(3)
S1 O2 1.443(3)
S1 O3 1.435(3)
S1 C109 1.833(4)
S2 Na1 3.1410(17)
S2 O4 1.445(3)
S2 O5 1.437(3)
S2 O6 1.439(3)
S2 C110 1.824(4)
S3 O7 1.434(3)
S3 O8 1.435(3)
S3 O9 1.424(4)
S3 C111 1.822(5)
S4 O10 1.415(3)
S4 O11 1.463(4)
S4 O12 1.394(5)
S4 C112 1.822(5)
Na1 O1 2.629(3)
Na1 O3 2.589(4)
Na1 O4 2.478(4)
Na1 O5 2.789(3)
Na1 O9 2.278(4)
Na1 O12 2.207(5)
F1 C109 1.338(5)
F2 C109 1.327(5)
F3 C109 1.323(5)
F4 C110 1.335(5)
F5 C110 1.335(5)
F6 C110 1.337(5)
F7 C111 1.323(5)
F8 C111 1.358(6)
F9 C111 1.331(4)
F10 C112 1.304(5)
F11 C112 1.354(6)
F12 C112 1.303(6)
S5 Na2 3.1063(16)
S5 O13 1.452(3)
S5 O14 1.435(3)
S5 O15 1.438(3)
S5 C113 1.821(4)
S6 O16 1.437(3)
S6 O17 1.427(4)
S6 O18 1.435(4)
S6 C114 1.821(4)
S7 Na2 3.1315(17)
S7 O19 1.443(3)
S7 O20 1.448(3)
S7 O21 1.446(3)
S7 C115 1.827(4)
S8 O22 1.447(3)
S8 O23 1.433(3)
S8 O24 1.445(4)
S8 C116 1.822(4)
Na2 O13 2.441(3)
Na2 O15 2.793(3)
Na2 O18 2.315(4)
Na2 O19 2.753(3)
Na2 O20 2.512(3)
Na2 O24 2.239(4)
F13 C113 1.355(5)
F14 C113 1.335(4)
F15 C113 1.322(5)
F16 C114 1.318(5)
F17 C114 1.331(6)
F18 C114 1.330(5)
F19 C115 1.333(4)
F20 C115 1.327(5)
F21 C115 1.338(5)
F22 C116 1.314(5)
F23 C116 1.345(5)
F24 C116 1.329(5)
S9 O25 1.468(4)
S9 O26 1.427(4)
S9 O27 1.424(3)
S9 C117 1.805(5)
F25 C117 1.326(6)
F26 C117 1.356(6)
F27 C117 1.331(6)
O31 H31A 0.8503
O31 H31B 0.8493
S10 O28 1.429(5)
S10 O29 1.446(5)
S10 O30 1.404(4)
S10 C118 1.868(6)
F28 C118 1.256(6)
F29 C118 1.185(7)
F30 C118 1.493(8)

loop_
_geom_torsion_atom_site_label_1
_geom_torsion_atom_site_label_2
_geom_torsion_atom_site_label_3
_geom_torsion_atom_site_label_4
_geom_torsion
Fe1 N1 C1 C2 -44.2(3)
Fe1 N1 C8 C9 17.8(3)
Fe1 N1 C27 C26 51.4(3)
Fe1 N2 C2 C1 -16.9(4)
Fe1 N2 C2 C3 164.6(3)
Fe1 N2 C6 C5 -164.1(3)
Fe1 N2 C6 C7 15.7(5)
Fe1 N3 C9 C8 51.3(3)
Fe1 N3 C10 C11 -46.8(3)
Fe1 N3 C17 C18 14.9(3)
Fe1 N4 C11 C10 -10.3(3)
Fe1 N4 C11 C12 171.8(3)
Fe1 N4 C15 C14 -168.2(2)
Fe1 N4 C15 C16 13.4(4)
Fe1 N5 C18 C17 49.7(3)
Fe1 N5 C19 C20 -43.0(3)
Fe1 N5 C26 C27 15.7(4)
Fe1 N6 C20 C19 -5.5(4)
Fe1 N6 C20 C21 -179.5(3)
Fe1 N6 C24 C23 178.5(3)
Fe1 N6 C24 C25 0.0(5)
N1 Fe1 N2 C2 -6.3(2)
N1 Fe1 N2 C6 163.0(3)
N1 Fe1 N3 C9 -31.3(2)
N1 Fe1 N3 C10 -149.2(2)
N1 Fe1 N3 C17 90.1(2)
N1 Fe1 N4 C11 -14.0(4)
N1 Fe1 N4 C15 158.3(3)
N1 Fe1 N5 C18 -110.9(2)
N1 Fe1 N5 C19 131.3(2)
N1 Fe1 N5 C26 9.6(2)
N1 Fe1 N6 C20 -91.2(2)
N1 Fe1 N6 C24 89.6(3)
N1 C1 C2 N2 43.2(4)
N1 C1 C2 C3 -138.3(3)
N1 C8 C9 N3 -46.6(4)
N2 Fe1 N1 C1 27.5(2)
N2 Fe1 N1 C8 -92.6(2)
N2 Fe1 N1 C27 145.8(2)
N2 Fe1 N3 C9 45.3(2)
N2 Fe1 N3 C10 -72.6(2)
N2 Fe1 N3 C17 166.7(2)
N2 Fe1 N4 C11 81.4(2)
N2 Fe1 N4 C15 -106.3(3)
N2 Fe1 N5 C18 -113.7(3)
N2 Fe1 N5 C19 128.6(3)
N2 Fe1 N5 C26 6.9(4)
N2 Fe1 N6 C20 -171.3(2)
N2 Fe1 N6 C24 9.5(3)
N2 C2 C3 C4 2.7(6)
N3 Fe1 N1 C1 127.2(2)
N3 Fe1 N1 C8 7.2(2)
N3 Fe1 N1 C27 -114.4(2)
N3 Fe1 N2 C2 -82.4(2)
N3 Fe1 N2 C6 86.9(3)
N3 Fe1 N4 C11 -12.4(2)
N3 Fe1 N4 C15 159.9(3)
N3 Fe1 N5 C18 -31.3(2)
N3 Fe1 N5 C19 -149.1(2)
N3 Fe1 N5 C26 89.2(2)
N3 Fe1 N6 C20 -13.3(4)
N3 Fe1 N6 C24 167.5(3)
N3 C10 C11 N4 40.1(4)
N3 C10 C11 C12 -142.0(3)
N3 C17 C18 N5 -44.3(4)
N4 Fe1 N1 C1 128.8(3)
N4 Fe1 N1 C8 8.8(4)
N4 Fe1 N1 C27 -112.8(3)
N4 Fe1 N2 C2 -161.1(2)
N4 Fe1 N2 C6 8.2(3)
N4 Fe1 N3 C9 149.4(2)
N4 Fe1 N3 C10 31.46(19)
N4 Fe1 N3 C17 -89.2(2)
N4 Fe1 N5 C18 44.6(2)
N4 Fe1 N5 C19 -73.1(2)
N4 Fe1 N5 C26 165.2(2)
N4 Fe1 N6 C20 78.3(2)
N4 Fe1 N6 C24 -100.9(3)
N4 C11 C12 C13 -1.5(5)
N5 Fe1 N1 C1 -151.4(2)
N5 Fe1 N1 C8 88.5(2)
N5 Fe1 N1 C27 -33.1(2)
N5 Fe1 N2 C2 -3.5(4)
N5 Fe1 N2 C6 165.8(3)
N5 Fe1 N3 C9 -112.3(2)
N5 Fe1 N3 C10 129.8(2)
N5 Fe1 N3 C17 9.1(2)
N5 Fe1 N4 C11 -90.2(2)
N5 Fe1 N4 C15 82.1(3)
N5 Fe1 N6 C20 -14.4(2)
N5 Fe1 N6 C24 166.5(3)
N5 C19 C20 N6 34.0(4)
N5 C19 C20 C21 -151.8(3)
N5 C26 C27 N1 -46.2(4)
N6 Fe1 N1 C1 -76.0(2)
N6 Fe1 N1 C8 164.0(2)
N6 Fe1 N1 C27 42.3(2)
N6 Fe1 N2 C2 89.0(2)
N6 Fe1 N2 C6 -101.7(3)
N6 Fe1 N3 C9 -113.3(3)
N6 Fe1 N3 C10 128.8(3)
N6 Fe1 N3 C17 8.1(4)
N6 Fe1 N4 C11 -168.6(2)
N6 Fe1 N4 C15 3.7(3)
N6 Fe1 N5 C18 148.2(2)
N6 Fe1 N5 C19 30.5(2)
N6 Fe1 N5 C26 -91.2(2)
N6 C20 C21 C22 0.5(6)
C1 N1 C8 C9 -99.3(3)
C1 N1 C27 C26 165.3(3)
C1 C2 C3 C4 -175.7(4)
C2 N2 C6 C5 4.6(5)
C2 N2 C6 C7 -175.6(3)
C2 C3 C4 C5 2.1(6)
C3 C4 C5 C6 -3.4(6)
C4 C5 C6 N2 0.1(6)
C4 C5 C6 C7 -179.7(4)
C6 N2 C2 C1 172.5(3)
C6 N2 C2 C3 -6.0(5)
C8 N1 C1 C2 76.8(4)
C8 N1 C27 C26 -70.2(4)
C9 N3 C10 C11 -161.8(3)
C9 N3 C17 C18 133.6(3)
C10 N3 C9 C8 165.1(3)
C10 N3 C17 C18 -101.7(3)
C10 C11 C12 C13 -179.3(3)
C11 N4 C15 C14 3.7(5)
C11 N4 C15 C16 -174.7(3)
C11 C12 C13 C14 2.5(5)
C12 C13 C14 C15 -0.5(5)
C13 C14 C15 N4 -2.7(5)
C13 C14 C15 C16 175.6(3)
C15 N4 C11 C10 176.3(3)
C15 N4 C11 C12 -1.6(5)
C17 N3 C9 C8 -69.8(4)
C17 N3 C10 C11 73.3(3)
C18 N5 C19 C20 -157.0(3)
C18 N5 C26 C27 132.7(3)
C19 N5 C18 C17 164.1(3)
C19 N5 C26 C27 -102.4(3)
C19 C20 C21 C22 -173.4(4)
C20 N6 C24 C23 -0.7(5)
C20 N6 C24 C25 -179.1(3)
C20 C21 C22 C23 0.1(6)
C21 C22 C23 C24 -1.0(7)
C22 C23 C24 N6 1.3(6)
C22 C23 C24 C25 179.7(4)
C24 N6 C20 C19 173.8(3)
C24 N6 C20 C21 -0.2(5)
C26 N5 C18 C17 -70.4(4)
C26 N5 C19 C20 77.8(4)
C27 N1 C1 C2 -157.7(3)
C27 N1 C8 C9 135.3(3)
Fe3 N13 C55 C56 47.8(3)
Fe3 N13 C62 C63 15.8(4)
Fe3 N13 C81 C80 52.3(3)
Fe3 N14 C56 C55 -5.9(4)
Fe3 N14 C56 C57 172.3(3)
Fe3 N14 C60 C59 -171.1(3)
Fe3 N14 C60 C61 8.7(5)
Fe3 N15 C63 C62 52.0(3)
Fe3 N15 C64 C65 47.6(3)
Fe3 N15 C71 C72 16.6(4)
Fe3 N16 C65 C64 -6.5(4)
Fe3 N16 C65 C66 174.4(3)
Fe3 N16 C69 C68 -175.6(2)
Fe3 N16 C69 C70 3.9(5)
Fe3 N17 C72 C71 52.5(3)
Fe3 N17 C73 C74 46.8(3)
Fe3 N17 C80 C81 14.8(4)
Fe3 N18 C74 C73 5.4(4)
Fe3 N18 C74 C75 -175.9(3)
Fe3 N18 C78 C77 175.8(3)
Fe3 N18 C78 C79 -3.9(5)
N13 Fe3 N14 C56 24.9(2)
N13 Fe3 N14 C60 -161.8(3)
N13 Fe3 N15 C63 -32.5(2)
N13 Fe3 N15 C64 -150.2(2)
N13 Fe3 N15 C71 88.3(3)
N13 Fe3 N16 C65 97.4(2)
N13 Fe3 N16 C69 -86.5(3)
N13 Fe3 N17 C72 -112.5(2)
N13 Fe3 N17 C73 131.5(2)
N13 Fe3 N17 C80 10.1(2)
N13 Fe3 N18 C74 -13.9(4)
N13 Fe3 N18 C78 168.3(3)
N13 C55 C56 N14 -28.2(5)
N13 C55 C56 C57 153.5(4)
N13 C62 C63 N15 -46.5(4)
N14 Fe3 N13 C55 -38.2(2)
N14 Fe3 N13 C62 -159.6(3)
N14 Fe3 N13 C81 79.1(2)
N14 Fe3 N15 C63 -11.0(3)
N14 Fe3 N15 C64 -128.8(2)
N14 Fe3 N15 C71 109.7(3)
N14 Fe3 N16 C65 175.1(2)
N14 Fe3 N16 C69 -8.8(3)
N14 Fe3 N17 C72 178.1(2)
N14 Fe3 N17 C73 62.1(2)
N14 Fe3 N17 C80 -59.3(3)
N14 Fe3 N18 C74 -88.6(2)
N14 Fe3 N18 C78 93.7(3)
N14 C56 C57 C58 0.6(7)
N15 Fe3 N13 C55 131.0(2)
N15 Fe3 N13 C62 9.7(2)
N15 Fe3 N13 C81 -111.6(2)
N15 Fe3 N14 C56 3.1(4)
N15 Fe3 N14 C60 176.4(3)
N15 Fe3 N16 C65 25.3(2)
N15 Fe3 N16 C69 -158.6(3)
N15 Fe3 N17 C72 -32.0(2)
N15 Fe3 N17 C73 -148.0(2)
N15 Fe3 N17 C80 90.6(3)
N15 Fe3 N18 C74 87.2(3)
N15 Fe3 N18 C78 -90.6(3)
N15 C64 C65 N16 -28.5(4)
N15 C64 C65 C66 150.7(3)
N15 C71 C72 N17 -46.8(4)
N16 Fe3 N13 C55 61.5(2)
N16 Fe3 N13 C62 -59.9(3)
N16 Fe3 N13 C81 178.8(2)
N16 Fe3 N14 C56 -79.4(2)
N16 Fe3 N14 C60 93.9(3)
N16 Fe3 N15 C63 79.2(2)
N16 Fe3 N15 C64 -38.6(2)
N16 Fe3 N15 C71 -160.1(3)
N16 Fe3 N17 C72 -10.3(4)
N16 Fe3 N17 C73 -126.3(3)
N16 Fe3 N17 C80 112.3(3)
N16 Fe3 N18 C74 165.2(2)
N16 Fe3 N18 C78 -12.5(3)
N16 C65 C66 C67 2.4(5)
N17 Fe3 N13 C55 -149.5(2)
N17 Fe3 N13 C62 89.1(3)
N17 Fe3 N13 C81 -32.1(2)
N17 Fe3 N14 C56 96.3(2)
N17 Fe3 N14 C60 -90.4(3)
N17 Fe3 N15 C63 -111.9(2)
N17 Fe3 N15 C64 130.3(2)
N17 Fe3 N15 C71 8.8(2)
N17 Fe3 N16 C65 3.4(4)
N17 Fe3 N16 C69 179.5(3)
N17 Fe3 N18 C74 16.2(2)
N17 Fe3 N18 C78 -161.5(3)
N17 C73 C74 N18 -36.9(5)
N17 C73 C74 C75 144.3(4)
N17 C80 C81 N13 -45.2(4)
N18 Fe3 N13 C55 -119.4(3)
N18 Fe3 N13 C62 119.2(3)
N18 Fe3 N13 C81 -2.1(4)
N18 Fe3 N14 C56 174.9(2)
N18 Fe3 N14 C60 -11.7(3)
N18 Fe3 N15 C63 177.5(2)
N18 Fe3 N15 C64 59.8(2)
N18 Fe3 N15 C71 -61.7(3)
N18 Fe3 N16 C65 -82.1(2)
N18 Fe3 N16 C69 94.0(3)
N18 Fe3 N17 C72 82.4(2)
N18 Fe3 N17 C73 -33.6(2)
N18 Fe3 N17 C80 -155.0(3)
N18 C74 C75 C76 -0.8(6)
C55 N13 C62 C63 -102.8(4)
C55 N13 C81 C80 166.4(3)
C55 C56 C57 C58 178.8(4)
C56 N14 C60 C59 1.8(6)
C56 N14 C60 C61 -178.5(3)
C56 C57 C58 C59 1.2(8)
C57 C58 C59 C60 -1.5(8)
C58 C59 C60 N14 0.0(7)
C58 C59 C60 C61 -179.7(5)
C60 N14 C56 C55 179.7(3)
C60 N14 C56 C57 -2.1(6)
C62 N13 C55 C56 170.6(3)
C62 N13 C81 C80 -70.3(4)
C63 N15 C64 C65 -64.7(4)
C63 N15 C71 C72 133.4(3)
C64 N15 C63 C62 165.0(3)
C64 N15 C71 C72 -101.6(4)
C64 C65 C66 C67 -176.7(3)
C65 N16 C69 C68 0.3(5)
C65 N16 C69 C70 179.7(3)
C65 C66 C67 C68 -0.6(5)
C66 C67 C68 C69 -1.3(5)
C67 C68 C69 N16 1.5(5)
C67 C68 C69 C70 -178.0(3)
C69 N16 C65 C64 176.9(3)
C69 N16 C65 C66 -2.3(5)
C71 N15 C63 C62 -70.4(4)
C71 N15 C64 C65 170.7(3)
C72 N17 C73 C74 -65.5(4)
C72 N17 C80 C81 133.2(3)
C73 N17 C72 C71 164.6(3)
C73 N17 C80 C81 -102.6(4)
C73 C74 C75 C76 177.9(4)
C74 N18 C78 C77 -1.8(5)
C74 N18 C78 C79 178.5(3)
C74 C75 C76 C77 -1.0(6)
C75 C76 C77 C78 1.3(6)
C76 C77 C78 N18 0.1(6)
C76 C77 C78 C79 179.8(4)
C78 N18 C74 C73 -176.6(3)
C78 N18 C74 C75 2.2(5)
C80 N17 C72 C71 -70.5(4)
C80 N17 C73 C74 169.1(3)
C81 N13 C55 C56 -65.9(4)
C81 N13 C62 C63 133.9(3)
Fe2 N7 C28 C29 -48.6(3)
Fe2 N7 C35 C36 16.2(4)
Fe2 N7 C54 C53 51.5(3)
Fe2 N8 C29 C28 -16.8(4)
Fe2 N8 C29 C30 164.7(3)
Fe2 N8 C33 C32 -162.2(3)
Fe2 N8 C33 C34 19.5(5)
Fe2 N9 C36 C35 50.1(3)
Fe2 N9 C37 C38 -46.2(3)
Fe2 N9 C44 C45 14.0(4)
Fe2 N10 C38 C37 -9.8(4)
Fe2 N10 C38 C39 175.8(3)
Fe2 N10 C42 C41 -176.5(3)
Fe2 N10 C42 C43 5.5(5)
Fe2 N11 C45 C44 51.9(3)
Fe2 N11 C46 C47 -43.5(3)
Fe2 N11 C53 C54 18.2(4)
Fe2 N12 C47 C46 -10.1(4)
Fe2 N12 C47 C48 175.5(3)
Fe2 N12 C51 C50 -176.8(3)
Fe2 N12 C51 C52 3.3(5)
N7 Fe2 N8 C29 -8.5(2)
N7 Fe2 N8 C33 157.8(3)
N7 Fe2 N9 C36 -31.0(2)
N7 Fe2 N9 C37 -148.6(2)
N7 Fe2 N9 C44 90.7(3)
N7 Fe2 N10 C38 -12.3(4)
N7 Fe2 N10 C42 163.9(3)
N7 Fe2 N11 C45 -113.9(2)
N7 Fe2 N11 C46 129.2(2)
N7 Fe2 N11 C53 7.3(2)
N7 Fe2 N12 C47 -87.0(2)
N7 Fe2 N12 C51 91.5(3)
N7 C28 C29 N8 46.2(4)
N7 C28 C29 C30 -135.3(4)
N7 C35 C36 N9 -45.0(4)
N8 Fe2 N7 C28 30.6(2)
N8 Fe2 N7 C35 -89.4(2)
N8 Fe2 N7 C54 149.5(2)
N8 Fe2 N9 C36 45.3(2)
N8 Fe2 N9 C37 -72.3(2)
N8 Fe2 N9 C44 167.0(2)
N8 Fe2 N10 C38 79.5(2)
N8 Fe2 N10 C42 -104.3(3)
N8 Fe2 N11 C45 -111.4(3)
N8 Fe2 N11 C46 131.8(3)
N8 Fe2 N11 C53 9.9(4)
N8 Fe2 N12 C47 -166.1(2)
N8 Fe2 N12 C51 12.4(3)
N8 C29 C30 C31 1.0(6)
N9 Fe2 N7 C28 128.4(2)
N9 Fe2 N7 C35 8.4(2)
N9 Fe2 N7 C54 -112.7(2)
N9 Fe2 N8 C29 -85.6(2)
N9 Fe2 N8 C33 80.7(3)
N9 Fe2 N10 C38 -12.6(2)
N9 Fe2 N10 C42 163.6(3)
N9 Fe2 N11 C45 -33.4(2)
N9 Fe2 N11 C46 -150.3(2)
N9 Fe2 N11 C53 87.9(3)
N9 Fe2 N12 C47 -9.8(4)
N9 Fe2 N12 C51 168.8(3)
N9 C37 C38 N10 39.5(5)
N9 C37 C38 C39 -146.0(4)
N9 C44 C45 N11 -45.6(4)
N10 Fe2 N7 C28 128.1(3)
N10 Fe2 N7 C35 8.1(4)
N10 Fe2 N7 C54 -113.0(3)
N10 Fe2 N8 C29 -164.3(2)
N10 Fe2 N8 C33 2.0(3)
N10 Fe2 N9 C36 148.9(3)
N10 Fe2 N9 C37 31.3(2)
N10 Fe2 N9 C44 -89.4(3)
N10 Fe2 N11 C45 42.5(2)
N10 Fe2 N11 C46 -74.3(2)
N10 Fe2 N11 C53 163.8(2)
N10 Fe2 N12 C47 83.7(3)
N10 Fe2 N12 C51 -97.8(3)
N10 C38 C39 C40 1.1(6)
N11 Fe2 N7 C28 -150.5(2)
N11 Fe2 N7 C35 89.5(2)
N11 Fe2 N7 C54 -31.6(2)
N11 Fe2 N8 C29 -11.1(4)
N11 Fe2 N8 C33 155.2(3)
N11 Fe2 N9 C36 -110.7(2)
N11 Fe2 N9 C37 131.7(2)
N11 Fe2 N9 C44 11.0(2)
N11 Fe2 N10 C38 -89.6(2)
N11 Fe2 N10 C42 86.6(3)
N11 Fe2 N12 C47 -11.1(2)
N11 Fe2 N12 C51 167.4(3)
N11 C46 C47 N12 37.7(4)
N11 C46 C47 C48 -147.7(4)
N11 C53 C54 N7 -47.5(4)
N12 Fe2 N7 C28 -74.9(2)
N12 Fe2 N7 C35 165.2(2)
N12 Fe2 N7 C54 44.0(2)
N12 Fe2 N8 C29 85.2(2)
N12 Fe2 N8 C33 -108.5(3)
N12 Fe2 N9 C36 -112.0(3)
N12 Fe2 N9 C37 130.3(3)
N12 Fe2 N9 C44 9.6(4)
N12 Fe2 N10 C38 -168.7(2)
N12 Fe2 N10 C42 7.5(3)
N12 Fe2 N11 C45 146.0(2)
N12 Fe2 N11 C46 29.2(2)
N12 Fe2 N11 C53 -92.7(3)
N12 C47 C48 C49 2.2(6)
C28 N7 C35 C36 -99.0(4)
C28 N7 C54 C53 164.5(3)
C28 C29 C30 C31 -177.4(4)
C29 N8 C33 C32 3.4(5)
C29 N8 C33 C34 -175.0(3)
C29 C30 C31 C32 1.1(7)
C30 C31 C32 C33 -1.0(7)
C31 C32 C33 N8 -1.3(6)
C31 C32 C33 C34 177.0(4)
C33 N8 C29 C28 175.2(3)
C33 N8 C29 C30 -3.3(5)
C35 N7 C28 C29 70.8(4)
C35 N7 C54 C53 -69.1(4)
C36 N9 C37 C38 -160.3(3)
C36 N9 C44 C45 132.3(3)
C37 N9 C36 C35 163.3(3)
C37 N9 C44 C45 -102.3(4)
C37 C38 C39 C40 -173.1(4)
C38 N10 C42 C41 -0.5(5)
C38 N10 C42 C43 -178.5(3)
C38 C39 C40 C41 0.2(6)
C39 C40 C41 C42 -1.5(6)
C40 C41 C42 N10 1.7(6)
C40 C41 C42 C43 179.7(4)
C42 N10 C38 C37 173.4(3)
C42 N10 C38 C39 -1.0(5)
C44 N9 C36 C35 -71.0(4)
C44 N9 C37 C38 74.0(4)
C45 N11 C46 C47 -155.4(3)
C45 N11 C53 C54 134.5(3)
C46 N11 C45 C44 165.0(3)
C46 N11 C53 C54 -100.0(4)
C46 C47 C48 C49 -172.0(4)
C47 N12 C51 C50 1.7(5)
C47 N12 C51 C52 -178.3(3)
C47 C48 C49 C50 0.3(7)
C48 C49 C50 C51 -1.8(7)
C49 C50 C51 N12 0.8(7)
C49 C50 C51 C52 -179.3(4)
C51 N12 C47 C46 171.2(3)
C51 N12 C47 C48 -3.2(5)
C53 N11 C45 C44 -68.9(4)
C53 N11 C46 C47 78.3(4)
C54 N7 C28 C29 -162.8(3)
C54 N7 C35 C36 134.0(3)
Fe4 N19 C82 C83 43.0(3)
Fe4 N19 C89 C90 -51.2(3)
Fe4 N19 C108 C107 -14.4(4)
Fe4 N20 C83 C82 9.4(4)
Fe4 N20 C83 C84 -175.6(3)
Fe4 N20 C87 C86 177.2(3)
Fe4 N20 C87 C88 -4.7(5)
Fe4 N21 C90 C89 -15.9(4)
Fe4 N21 C91 C92 43.5(3)
Fe4 N21 C98 C99 -48.8(3)
Fe4 N22 C92 C91 7.6(4)
Fe4 N22 C92 C93 -176.3(3)
Fe4 N22 C96 C95 175.7(3)
Fe4 N22 C96 C97 -6.5(5)
Fe4 N23 C99 C98 -15.6(4)
Fe4 N23 C100 C101 49.3(3)
Fe4 N23 C107 C108 -51.6(3)
Fe4 N24 C101 C100 22.4(4)
Fe4 N24 C101 C102 -159.2(3)
Fe4 N24 C105 C104 155.3(3)
Fe4 N24 C105 C106 -26.3(5)
N19 Fe4 N20 C83 11.7(2)
N19 Fe4 N20 C87 -165.5(3)
N19 Fe4 N21 C90 -9.0(3)
N19 Fe4 N21 C91 -130.2(2)
N19 Fe4 N21 C98 111.3(2)
N19 Fe4 N22 C92 89.8(2)
N19 Fe4 N22 C96 -87.7(3)
N19 Fe4 N23 C99 -88.5(3)
N19 Fe4 N23 C100 152.2(2)
N19 Fe4 N23 C107 33.6(2)
N19 Fe4 N24 C101 8.7(4)
N19 Fe4 N24 C105 -152.2(3)
N19 C82 C83 N20 -36.9(4)
N19 C82 C83 C84 147.9(3)
N19 C89 C90 N21 46.0(5)
N20 Fe4 N19 C82 -29.5(2)
N20 Fe4 N19 C89 -147.3(2)
N20 Fe4 N19 C108 90.2(2)
N20 Fe4 N21 C90 -8.1(5)
N20 Fe4 N21 C91 -129.3(3)
N20 Fe4 N21 C98 112.2(3)
N20 Fe4 N22 C92 169.1(2)
N20 Fe4 N22 C96 -8.4(3)
N20 Fe4 N23 C99 -164.4(2)
N20 Fe4 N23 C100 76.3(2)
N20 Fe4 N23 C107 -42.3(2)
N20 Fe4 N24 C101 -90.6(2)
N20 Fe4 N24 C105 108.6(3)
N20 C83 C84 C85 -1.8(6)
N21 Fe4 N19 C82 150.2(2)
N21 Fe4 N19 C89 32.4(2)
N21 Fe4 N19 C108 -90.1(2)
N21 Fe4 N20 C83 10.9(5)
N21 Fe4 N20 C87 -166.4(3)
N21 Fe4 N22 C92 13.1(2)
N21 Fe4 N22 C96 -164.4(3)
N21 Fe4 N23 C99 -7.8(2)
N21 Fe4 N23 C100 -127.2(2)
N21 Fe4 N23 C107 114.2(2)
N21 Fe4 N24 C101 81.1(2)
N21 Fe4 N24 C105 -79.8(3)
N21 C91 C92 N22 -36.1(4)
N21 C91 C92 C93 147.6(3)
N21 C98 C99 N23 43.4(4)
N22 Fe4 N19 C82 74.7(2)
N22 Fe4 N19 C89 -43.1(2)
N22 Fe4 N19 C108 -165.6(2)
N22 Fe4 N20 C83 -82.3(3)
N22 Fe4 N20 C87 100.5(3)
N22 Fe4 N21 C90 90.9(3)
N22 Fe4 N21 C91 -30.3(2)
N22 Fe4 N21 C98 -148.8(2)
N22 Fe4 N23 C99 -5.4(4)
N22 Fe4 N23 C100 -124.7(3)
N22 Fe4 N23 C107 116.7(3)
N22 Fe4 N24 C101 159.1(2)
N22 Fe4 N24 C105 -1.7(3)
N22 C92 C93 C94 -0.3(6)
N23 Fe4 N19 C82 -130.2(2)
N23 Fe4 N19 C89 111.9(2)
N23 Fe4 N19 C108 -10.5(2)
N23 Fe4 N20 C83 88.7(3)
N23 Fe4 N20 C87 -88.6(3)
N23 Fe4 N21 C90 -90.2(3)
N23 Fe4 N21 C91 148.6(2)
N23 Fe4 N21 C98 30.2(2)
N23 Fe4 N22 C92 10.6(4)
N23 Fe4 N22 C96 -166.8(3)
N23 Fe4 N24 C101 4.6(2)
N23 Fe4 N24 C105 -156.2(3)
N23 C100 C101 N24 -51.1(4)
N23 C100 C101 C102 130.5(4)
N23 C107 C108 N19 45.7(4)
N24 Fe4 N19 C82 -134.3(3)
N24 Fe4 N19 C89 107.9(3)
N24 Fe4 N19 C108 -14.6(4)
N24 Fe4 N20 C83 169.5(2)
N24 Fe4 N20 C87 -7.8(3)
N24 Fe4 N21 C90 -167.6(3)
N24 Fe4 N21 C91 71.2(2)
N24 Fe4 N21 C98 -47.3(2)
N24 Fe4 N22 C92 -79.5(2)
N24 Fe4 N22 C96 103.0(3)
N24 Fe4 N23 C99 90.0(2)
N24 Fe4 N23 C100 -29.4(2)
N24 Fe4 N23 C107 -148.0(2)
N24 C101 C102 C103 -1.1(6)
C82 N19 C89 C90 -165.4(3)
C82 N19 C108 C107 102.2(3)
C82 C83 C84 C85 173.1(3)
C83 N20 C87 C86 0.0(5)
C83 N20 C87 C88 178.2(3)
C83 C84 C85 C86 -0.5(6)
C84 C85 C86 C87 2.5(6)
C85 C86 C87 N20 -2.3(6)
C85 C86 C87 C88 179.6(4)
C87 N20 C83 C82 -173.0(3)
C87 N20 C83 C84 2.1(5)
C89 N19 C82 C83 157.2(3)
C89 N19 C108 C107 -132.5(3)
C90 N21 C91 C92 -76.5(4)
C90 N21 C98 C99 71.4(4)
C91 N21 C90 C89 101.2(4)
C91 N21 C98 C99 -163.4(3)
C91 C92 C93 C94 175.8(4)
C92 N22 C96 C95 -1.6(5)
C92 N22 C96 C97 176.1(3)
C92 C93 C94 C95 -0.8(6)
C93 C94 C95 C96 0.6(6)
C94 C95 C96 N22 0.6(6)
C94 C95 C96 C97 -177.2(4)
C96 N22 C92 C91 -174.7(3)
C96 N22 C92 C93 1.5(5)
C98 N21 C90 C89 -134.1(4)
C98 N21 C91 C92 159.2(3)
C99 N23 C100 C101 -72.0(4)
C99 N23 C107 C108 71.2(4)
C100 N23 C99 C98 99.7(4)
C100 N23 C107 C108 -163.5(3)
C100 C101 C102 C103 177.2(4)
C101 N24 C105 C104 -4.2(5)
C101 N24 C105 C106 174.3(3)
C101 C102 C103 C104 -1.7(6)
C102 C103 C104 C105 1.5(6)
C103 C104 C105 N24 1.5(6)
C103 C104 C105 C106 -176.9(4)
C105 N24 C101 C100 -174.4(3)
C105 N24 C101 C102 4.0(5)
C107 N23 C99 C98 -133.5(3)
C107 N23 C100 C101 161.9(3)
C108 N19 C82 C83 -76.4(4)
C108 N19 C89 C90 69.5(4)
S1 Na1 O4 S2 56.18(18)
S1 Na1 O5 S2 -126.52(14)
S1 Na1 O9 S3 -146.3(15)
S1 Na1 O12 S4 132(4)
S2 Na1 O1 S1 48.55(15)
S2 Na1 O3 S1 -127.44(14)
S2 Na1 O9 S3 -44.0(16)
S2 Na1 O12 S4 8(4)
Na1 S1 C109 F1 -113.6(3)
Na1 S1 C109 F2 5.5(4)
Na1 S1 C109 F3 125.5(3)
Na1 S2 C110 F4 115.6(2)
Na1 S2 C110 F5 -4.2(4)
Na1 S2 C110 F6 -124.5(3)
O1 S1 Na1 S2 -138.42(14)
O1 S1 Na1 O3 168.8(2)
O1 S1 Na1 O4 -160.56(17)
O1 S1 Na1 O5 -116.55(15)
O1 S1 Na1 O9 -39.74(19)
O1 S1 Na1 O12 78.4(2)
O1 S1 O3 Na1 -10.39(19)
O1 S1 C109 F1 -173.7(3)
O1 S1 C109 F2 -54.6(3)
O1 S1 C109 F3 65.4(3)
O1 Na1 O3 S1 6.39(12)
O1 Na1 O4 S2 41.9(3)
O1 Na1 O5 S2 -151.37(14)
O1 Na1 O9 S3 -163.8(15)
O1 Na1 O12 S4 160(4)
O2 S1 Na1 S2 -42.51(17)
O2 S1 Na1 O1 95.9(2)
O2 S1 Na1 O3 -95.3(2)
O2 S1 Na1 O4 -64.66(19)
O2 S1 Na1 O5 -20.65(18)
O2 S1 Na1 O9 56.2(2)
O2 S1 Na1 O12 174.3(2)
O2 S1 O1 Na1 -126.79(15)
O2 S1 O3 Na1 126.32(15)
O2 S1 C109 F1 66.0(3)
O2 S1 C109 F2 -174.8(3)
O2 S1 C109 F3 -54.8(3)
O3 S1 Na1 S2 52.83(15)
O3 S1 Na1 O1 -168.8(2)
O3 S1 Na1 O4 30.69(17)
O3 S1 Na1 O5 74.69(16)
O3 S1 Na1 O9 151.5(2)
O3 S1 Na1 O12 -90.4(2)
O3 S1 O1 Na1 10.19(19)
O3 S1 C109 F1 -55.1(4)
O3 S1 C109 F2 64.0(3)
O3 S1 C109 F3 -176.0(3)
O3 Na1 O1 S1 -6.30(12)
O3 Na1 O4 S2 69.80(17)
O3 Na1 O5 S2 -99.30(15)
O3 Na1 O9 S3 -124.9(15)
O3 Na1 O12 S4 104(4)
O4 S2 Na1 S1 -130.53(17)
O4 S2 Na1 O1 -151.31(19)
O4 S2 Na1 O3 -108.75(18)
O4 S2 Na1 O5 175.6(2)
O4 S2 Na1 O9 108.2(2)
O4 S2 Na1 O12 -2.2(3)
O4 S2 O5 Na1 -3.64(19)
O4 S2 C110 F4 64.1(3)
O4 S2 C110 F5 -55.8(4)
O4 S2 C110 F6 -176.1(3)
O4 Na1 O1 S1 28.6(2)
O4 Na1 O3 S1 -152.54(15)
O4 Na1 O5 S2 2.43(13)
O4 Na1 O9 S3 -18.4(16)
O4 Na1 O12 S4 7(4)
O5 S2 Na1 S1 53.84(14)
O5 S2 Na1 O1 33.06(16)
O5 S2 Na1 O3 75.62(16)
O5 S2 Na1 O4 -175.6(2)
O5 S2 Na1 O9 -67.40(18)
O5 S2 Na1 O12 -177.8(2)
O5 S2 O4 Na1 4.2(2)
O5 S2 C110 F4 -177.9(3)
O5 S2 C110 F5 62.3(3)
O5 S2 C110 F6 -58.0(4)
O5 Na1 O1 S1 63.07(14)
O5 Na1 O3 S1 -100.33(15)
O5 Na1 O4 S2 -2.48(13)
O5 Na1 O9 S3 -69.3(16)
O5 Na1 O12 S4 4(4)
O6 S2 Na1 S1 -45.3(2)
O6 S2 Na1 O1 -66.0(2)
O6 S2 Na1 O3 -23.5(2)
O6 S2 Na1 O4 85.3(3)
O6 S2 Na1 O5 -99.1(3)
O6 S2 Na1 O9 -166.5(2)
O6 S2 Na1 O12 83.1(3)
O6 S2 O4 Na1 -131.77(18)
O6 S2 O5 Na1 132.20(19)
O6 S2 C110 F4 -56.4(3)
O6 S2 C110 F5 -176.3(3)
O6 S2 C110 F6 63.5(4)
O7 S3 O9 Na1 116.2(15)
O7 S3 C111 F7 -176.5(3)
O7 S3 C111 F8 -59.1(3)
O7 S3 C111 F9 60.7(4)
O8 S3 O9 Na1 -23.1(16)
O8 S3 C111 F7 -56.5(4)
O8 S3 C111 F8 60.9(3)
O8 S3 C111 F9 -179.3(3)
O9 S3 C111 F7 63.5(4)
O9 S3 C111 F8 -179.1(3)
O9 S3 C111 F9 -59.3(4)
O9 Na1 O1 S1 146.13(16)
O9 Na1 O3 S1 -43.0(3)
O9 Na1 O4 S2 -74.8(2)
O9 Na1 O5 S2 111.53(17)
O9 Na1 O12 S4 -99(4)
O10 S4 O12 Na1 126(4)
O10 S4 C112 F10 -177.3(4)
O10 S4 C112 F11 62.5(4)
O10 S4 C112 F12 -52.2(4)
O11 S4 O12 Na1 -12(4)
O11 S4 C112 F10 -59.8(4)
O11 S4 C112 F11 -179.9(4)
O11 S4 C112 F12 65.4(4)
O12 S4 C112 F10 57.8(5)
O12 S4 C112 F11 -62.4(5)
O12 S4 C112 F12 -177.1(5)
O12 Na1 O1 S1 -109.3(2)
O12 Na1 O3 S1 98.9(2)
O12 Na1 O4 S2 178.37(19)
O12 Na1 O5 S2 4.9(6)
O12 Na1 O9 S3 92.2(16)
C109 S1 Na1 S2 137.02(17)
C109 S1 Na1 O1 -84.6(2)
C109 S1 Na1 O3 84.2(2)
C109 S1 Na1 O4 114.88(19)
C109 S1 Na1 O5 158.89(17)
C109 S1 Na1 O9 -124.3(2)
C109 S1 Na1 O12 -6.2(3)
C109 S1 O1 Na1 121.75(17)
C109 S1 O3 Na1 -121.57(16)
C110 S2 Na1 S1 146.27(17)
C110 S2 Na1 O1 125.49(19)
C110 S2 Na1 O3 168.05(18)
C110 S2 Na1 O4 -83.2(2)
C110 S2 Na1 O5 92.4(2)
C110 S2 Na1 O9 25.0(2)
C110 S2 Na1 O12 -85.4(3)
C110 S2 O4 Na1 116.53(18)
C110 S2 O5 Na1 -115.00(15)
C111 S3 O9 Na1 -133.8(15)
C112 S4 O12 Na1 -118(4)
S5 Na2 O18 S6 30.4(6)
S5 Na2 O19 S7 124.11(14)
S5 Na2 O20 S7 -53.20(16)
S5 Na2 O24 S8 111.6(8)
S7 Na2 O13 S5 -44.13(16)
S7 Na2 O15 S5 129.71(13)
S7 Na2 O18 S6 -81.9(5)
S7 Na2 O24 S8 -140.1(7)
Na2 S5 C113 F13 -121.3(2)
Na2 S5 C113 F14 120.0(3)
Na2 S5 C113 F15 -0.7(4)
Na2 S7 C115 F19 1.6(3)
Na2 S7 C115 F20 122.5(2)
Na2 S7 C115 F21 -118.1(2)
O13 S5 Na2 S7 140.87(15)
O13 S5 Na2 O15 -170.4(2)
O13 S5 Na2 O18 21.02(19)
O13 S5 Na2 O19 118.35(16)
O13 S5 Na2 O20 162.27(17)
O13 S5 Na2 O24 -92.98(18)
O13 S5 O15 Na2 8.04(16)
O13 S5 C113 F13 -70.3(3)
O13 S5 C113 F14 170.9(3)
O13 S5 C113 F15 50.2(3)
O13 Na2 O15 S5 -5.38(11)
O13 Na2 O18 S6 39.9(5)
O13 Na2 O19 S7 147.78(15)
O13 Na2 O20 S7 -41.3(2)
O13 Na2 O24 S8 83.1(8)
O14 S5 Na2 S7 53.43(16)
O14 S5 Na2 O13 -87.4(2)
O14 S5 Na2 O15 102.2(2)
O14 S5 Na2 O18 -66.4(2)
O14 S5 Na2 O19 30.91(17)
O14 S5 Na2 O20 74.82(18)
O14 S5 Na2 O24 179.58(19)
O14 S5 O13 Na2 127.56(15)
O14 S5 O15 Na2 -128.41(14)
O14 S5 C113 F13 50.0(3)
O14 S5 C113 F14 -68.8(3)
O14 S5 C113 F15 170.5(3)
O15 S5 Na2 S7 -48.77(13)
O15 S5 Na2 O13 170.4(2)
O15 S5 Na2 O18 -168.62(19)
O15 S5 Na2 O19 -71.29(15)
O15 S5 Na2 O20 -27.38(15)
O15 S5 Na2 O24 77.38(18)
O15 S5 O13 Na2 -9.44(19)
O15 S5 C113 F13 171.5(3)
O15 S5 C113 F14 52.7(3)
O15 S5 C113 F15 -67.9(3)
O15 Na2 O13 S5 5.47(11)
O15 Na2 O18 S6 19.4(7)
O15 Na2 O19 S7 96.62(15)
O15 Na2 O20 S7 -65.50(15)
O15 Na2 O24 S8 139.0(8)
O16 S6 O18 Na2 -22.9(6)
O16 S6 C114 F16 -62.4(4)
O16 S6 C114 F17 55.5(3)
O16 S6 C114 F18 176.3(3)
O17 S6 O18 Na2 -160.5(5)
O17 S6 C114 F16 59.4(4)
O17 S6 C114 F17 177.3(3)
O17 S6 C114 F18 -61.9(4)
O18 S6 C114 F16 177.2(3)
O18 S6 C114 F17 -65.0(3)
O18 S6 C114 F18 55.8(4)
O18 Na2 O13 S5 -162.63(15)
O18 Na2 O15 S5 19.8(3)
O18 Na2 O19 S7 -112.40(16)
O18 Na2 O20 S7 93.05(17)
O18 Na2 O24 S8 -19.0(8)
O19 S7 Na2 S5 -54.72(15)
O19 S7 Na2 O13 -36.15(17)
O19 S7 Na2 O15 -75.67(16)
O19 S7 Na2 O18 75.49(18)
O19 S7 Na2 O20 173.3(2)
O19 S7 Na2 O24 -169.8(2)
O19 S7 O20 Na2 -6.4(2)
O19 S7 C115 F19 -63.0(3)
O19 S7 C115 F20 57.9(3)
O19 S7 C115 F21 177.3(3)
O19 Na2 O13 S5 -59.91(14)
O19 Na2 O15 S5 101.68(14)
O19 Na2 O18 S6 -54.7(5)
O19 Na2 O20 S7 3.79(12)
O19 Na2 O24 S8 -149.1(6)
O20 S7 Na2 S5 131.97(16)
O20 S7 Na2 O13 150.54(18)
O20 S7 Na2 O15 111.02(17)
O20 S7 Na2 O18 -97.82(18)
O20 S7 Na2 O19 -173.3(2)
O20 S7 Na2 O24 16.8(2)
O20 S7 O19 Na2 5.72(19)
O20 S7 C115 F19 55.2(3)
O20 S7 C115 F20 176.1(3)
O20 S7 C115 F21 -64.5(3)
O20 Na2 O13 S5 -24.8(2)
O20 Na2 O15 S5 154.80(14)
O20 Na2 O18 S6 -110.9(5)
O20 Na2 O19 S7 -3.73(12)
O20 Na2 O24 S8 -132.5(8)
O21 S7 Na2 S5 44.0(2)
O21 S7 Na2 O13 62.6(2)
O21 S7 Na2 O15 23.1(2)
O21 S7 Na2 O18 174.2(2)
O21 S7 Na2 O19 98.7(2)
O21 S7 Na2 O20 -88.0(2)
O21 S7 Na2 O24 -71.1(2)
O21 S7 O19 Na2 -130.58(16)
O21 S7 O20 Na2 130.21(16)
O21 S7 C115 F19 175.8(3)
O21 S7 C115 F20 -63.4(3)
O21 S7 C115 F21 56.1(3)
O22 S8 O24 Na2 1.4(9)
O22 S8 C116 F22 -56.2(3)
O22 S8 C116 F23 -176.2(3)
O22 S8 C116 F24 65.6(3)
O23 S8 O24 Na2 138.8(7)
O23 S8 C116 F22 -177.1(3)
O23 S8 C116 F23 62.9(3)
O23 S8 C116 F24 -55.2(4)
O24 S8 C116 F22 62.0(3)
O24 S8 C116 F23 -57.9(3)
O24 S8 C116 F24 -176.1(3)
O24 Na2 O13 S5 95.91(17)
O24 Na2 O15 S5 -109.51(16)
O24 Na2 O18 S6 149.2(5)
O24 Na2 O19 S7 16.8(3)
O24 Na2 O20 S7 -165.70(17)
C113 S5 Na2 S7 -138.44(16)
C113 S5 Na2 O13 80.7(2)
C113 S5 Na2 O15 -89.7(2)
C113 S5 Na2 O18 101.7(2)
C113 S5 Na2 O19 -160.96(17)
C113 S5 Na2 O20 -117.04(18)
C113 S5 Na2 O24 -12.3(2)
C113 S5 O13 Na2 -119.94(17)
C113 S5 O15 Na2 118.70(14)
C114 S6 O18 Na2 89.0(5)
C115 S7 Na2 S5 -144.28(16)
C115 S7 Na2 O13 -125.71(17)
C115 S7 Na2 O15 -165.23(16)
C115 S7 Na2 O18 -14.07(19)
C115 S7 Na2 O19 -89.6(2)
C115 S7 Na2 O20 83.8(2)
C115 S7 Na2 O24 100.6(2)
C115 S7 O19 Na2 117.00(15)
C115 S7 O20 Na2 -117.62(16)
C116 S8 O24 Na2 -108.7(8)
O25 S9 C117 F25 -59.3(4)
O25 S9 C117 F26 59.2(4)
O25 S9 C117 F27 178.8(3)
O26 S9 C117 F25 59.0(4)
O26 S9 C117 F26 177.5(3)
O26 S9 C117 F27 -62.9(4)
O27 S9 C117 F25 -179.4(4)
O27 S9 C117 F26 -60.9(4)
O27 S9 C117 F27 58.7(4)
O28 S10 C118 F28 -74.1(7)
O28 S10 C118 F29 70.6(6)
O28 S10 C118 F30 179.5(4)
O29 S10 C118 F28 41.0(7)
O29 S10 C118 F29 -174.2(6)
O29 S10 C118 F30 -65.3(4)
O30 S10 C118 F28 159.6(6)
O30 S10 C118 F29 -55.6(7)
O30 S10 C118 F30 53.3(4)
